data_7127021
loop_
_publ_author_name
'Nie, Mingzhe'
'Meng, Haibing'
'Zhao, Chong'
'Lu, Yuxi'
'Zhang, Jie'
'Feng, Lai'
'Wang, Chunru'
'Wang, Taishan'

_publ_section_title
;
 Crystallographic evidence and spin activation for the Russian-doll-type
 metallofullerene Sc<sub>4</sub>C<sub>2</sub>@C<sub>80</sub>.
;
_journal_issue 74
_journal_name_full 'Chemical communications (Cambridge, England)'
_journal_page_first 10879
_journal_page_last 10882
_journal_paper_doi 10.1039/d0cc04496b
_journal_volume 56
_journal_year 2020
_chemical_formula_moiety 'Sc4C2 C80, Ni N4 C36 H44, CS2'
_chemical_formula_sum 'C119 H44 N4 Ni S2 Sc4'
_chemical_formula_weight 1832.25
_chemical_name_common Sc4C2@C80/NiOEP/CS2
_space_group_crystal_system triclinic
_space_group_IT_number 2
_space_group_name_Hall '-P 1'
_space_group_name_H-M_alt 'P -1'
_atom_sites_solution_hydrogens geom
_audit_creation_method SHELXL-2017/1
_audit_update_record
;
2020-07-31 deposited with the CCDC.	2020-08-05 downloaded from the CCDC.
;
_cell_angle_alpha 83.154(3)
_cell_angle_beta 84.459(2)
_cell_angle_gamma 61.176(3)
_cell_formula_units_Z 2
_cell_length_a 14.5681(4)
_cell_length_b 14.6511(5)
_cell_length_c 19.9842(6)
_cell_measurement_reflns_used 18875
_cell_measurement_temperature 100(2)
_cell_measurement_theta_max 29.9990
_cell_measurement_theta_min 1.5930
_cell_volume 3706.5(2)
_computing_cell_refinement 'CrysAlisPro 1.171.39.45i (Rigaku OD, 2018)'
_computing_data_collection 'CrysAlisPro 1.171.39.45i (Rigaku OD, 2018)'
_computing_data_reduction 'CrysAlisPro 1.171.39.45i (Rigaku OD, 2018)'
_computing_molecular_graphics 'Bruker SHELXTL'
_computing_publication_material 'Bruker SHELXTL'
_computing_structure_refinement 'SHELXL-2017/1 (Sheldrick, 2017)'
_computing_structure_solution 'SHELXT 2014/5 (Sheldrick, 2014)'
_diffrn_ambient_temperature 100(2)
_diffrn_measured_fraction_theta_full 0.997
_diffrn_measured_fraction_theta_max 0.997
_diffrn_measurement_device_type 'XtaLAB AFC10 (RCD3): fixed-chi single'
_diffrn_measurement_method 'phi and omega scans'
_diffrn_radiation_type MoK\a
_diffrn_radiation_wavelength 0.71073
_diffrn_reflns_av_unetI/netI 0.0471
_diffrn_reflns_Laue_measured_fraction_full 0.997
_diffrn_reflns_Laue_measured_fraction_max 0.997
_diffrn_reflns_limit_h_max 18
_diffrn_reflns_limit_h_min -18
_diffrn_reflns_limit_k_max 19
_diffrn_reflns_limit_k_min -18
_diffrn_reflns_limit_l_max 25
_diffrn_reflns_limit_l_min -25
_diffrn_reflns_number 16934
_diffrn_reflns_point_group_measured_fraction_full 0.997
_diffrn_reflns_point_group_measured_fraction_max 0.997
_diffrn_reflns_theta_full 27.498
_diffrn_reflns_theta_max 27.498
_diffrn_reflns_theta_min 1.592
_diffrn_source 'Rotating-anode X-ray tube'
_exptl_absorpt_coefficient_mu 0.720
_exptl_absorpt_correction_T_max 1.00000
_exptl_absorpt_correction_T_min 0.81553
_exptl_absorpt_correction_type multi-scan
_exptl_absorpt_process_details
;
CrysAlisPro 1.171.39.45i (Rigaku Oxford Diffraction, 2018)
Empirical absorption correction using spherical harmonics,
 implemented in SCALE3 ABSPACK scaling algorithm.
;
_exptl_crystal_colour black
_exptl_crystal_density_diffrn 1.642
_exptl_crystal_density_meas ?
_exptl_crystal_density_method 'not measured'
_exptl_crystal_description block
_exptl_crystal_F_000 1860
_exptl_crystal_size_max 0.150
_exptl_crystal_size_mid 0.100
_exptl_crystal_size_min 0.060
_refine_diff_density_max 2.730
_refine_diff_density_min -1.302
_refine_diff_density_rms 0.183
_refine_ls_extinction_method none
_refine_ls_goodness_of_fit_ref 1.041
_refine_ls_hydrogen_treatment constr
_refine_ls_matrix_type full
_refine_ls_number_parameters 1574
_refine_ls_number_reflns 16934
_refine_ls_number_restraints 1605
_refine_ls_restrained_S_all 1.009
_refine_ls_R_factor_all 0.1300
_refine_ls_R_factor_gt 0.1158
_refine_ls_shift/su_max 0.009
_refine_ls_shift/su_mean 0.000
_refine_ls_structure_factor_coef Fsqd
_refine_ls_weighting_details 'w=1/[\s^2^(Fo^2^)+(0.1993P)^2^+12.3015P] where P=(Fo^2^+2Fc^2^)/3'
_refine_ls_weighting_scheme calc
_refine_ls_wR_factor_gt 0.3217
_refine_ls_wR_factor_ref 0.3366
_reflns_Friedel_coverage 0.000
_reflns_number_gt 14223
_reflns_number_total 16934
_reflns_threshold_expression 'I > 2\s(I)'
_cod_data_source_file d0cc04496b2.cif
_cod_data_source_block shelx
_cod_depositor_comments
;
The following automatic conversions were performed:

data item '_exptl_crystal_density_meas' value 'not measured' was
changed to '?' -- the value is perceived as not measured.

Automatic conversion script
Id: cif_fix_values 7556 2019-12-06 15:28:31Z antanas 

 Adding full bibliography for 7127021.cif.
;
_cod_database_code 7127021
_shelx_shelxl_version_number 2017/1
_shelx_space_group_comment
;
The symmetry employed for this shelxl refinement is uniquely defined
by the following loop, which should always be used as a source of
symmetry information in preference to the above space-group names.
They are only intended as comments.
;
_shelx_estimated_absorpt_t_min 0.900
_shelx_estimated_absorpt_t_max 0.958

loop_
_space_group_symop_operation_xyz
'x, y, z'
'-x, -y, -z'

loop_
_atom_site_label
_atom_site_type_symbol
_atom_site_fract_x
_atom_site_fract_y
_atom_site_fract_z
_atom_site_U_iso_or_equiv
_atom_site_adp_type
_atom_site_occupancy
_atom_site_site_symmetry_order
_atom_site_calc_flag
_atom_site_refinement_flags_posn
_atom_site_refinement_flags_adp
_atom_site_refinement_flags_occupancy
_atom_site_disorder_assembly
_atom_site_disorder_group
Sc1 Sc 0.7127(3) 0.7135(3) 0.71052(12) 0.0456(9) Uani 0.487(3) 1 d D U P A 2
Sc2 Sc 0.5848(4) 0.6296(5) 0.8180(2) 0.0322(10) Uani 0.354(3) 1 d D U P B 4
Sc3 Sc 0.8169(3) 0.5868(4) 0.8606(2) 0.0418(12) Uani 0.333(3) 1 d D U P B 10
Sc4 Sc 0.6309(5) 0.8415(4) 0.8459(3) 0.0643(18) Uani 0.350(4) 1 d D U P C 9
Sc5 Sc 0.7365(3) 0.5444(2) 0.77638(19) 0.0333(8) Uani 0.444(3) 1 d D U P B 3
Sc6 Sc 0.5313(3) 0.7708(3) 0.7869(2) 0.0312(9) Uani 0.378(3) 1 d . U P B 5
Sc7 Sc 0.6911(4) 0.6939(4) 0.91645(18) 0.0419(12) Uani 0.347(3) 1 d . U P D 8
Sc8 Sc 0.7733(3) 0.7516(3) 0.7608(2) 0.0277(10) Uani 0.301(3) 1 d . U P E 6
Sc9 Sc 0.7527(13) 0.7509(14) 0.8643(6) 0.099(4) Uani 0.212(4) 1 d . U P B 12
Sc10 Sc 0.5825(13) 0.8176(9) 0.8663(7) 0.084(4) Uani 0.194(4) 1 d . U P F 11
Sc11 Sc 0.8376(15) 0.6410(18) 0.8429(11) 0.094(6) Uani 0.139(3) 1 d . U P G 13
Sc12 Sc 0.6347(17) 0.5793(15) 0.8206(9) 0.027(4) Uani 0.083(3) 1 d . U P B 7
Sc13 Sc 0.715(4) 0.728(4) 0.896(2) 0.073(7) Uani 0.060(3) 1 d . U P B 14
Sc14 Sc 0.751(3) 0.578(2) 0.7444(14) 0.075(8) Uani 0.077(3) 1 d D U P B 15
Sc15 Sc 0.558(2) 0.8252(19) 0.7752(16) 0.092(7) Uani 0.102(3) 1 d . U P B 20
Sc16 Sc 0.515(2) 0.731(2) 0.8256(13) 0.058(7) Uani 0.068(3) 1 d . U P H 18
Sc17 Sc 0.762(2) 0.548(2) 0.8599(14) 0.061(7) Uani 0.072(3) 1 d . U P B 19
C100 C 0.6833(5) 0.6883(5) 0.8133(3) 0.0253(12) Uani 1 1 d D . . . .
C1A C 0.6043(8) 0.4980(8) 0.7385(6) 0.037(2) Uani 0.592(5) 1 d D U P I 21
C2A C 0.7061(9) 0.4171(8) 0.7582(6) 0.051(3) Uani 0.592(5) 1 d D U P I 21
C3A C 0.7840(8) 0.4252(8) 0.7103(6) 0.047(3) Uani 0.592(5) 1 d D U P I 21
C4A C 0.7277(10) 0.5120(9) 0.6613(5) 0.041(3) Uani 0.592(5) 1 d D U P I 21
C5A C 0.6163(9) 0.5578(8) 0.6786(6) 0.035(2) Uani 0.592(5) 1 d D U P I 21
C6A C 0.5404(12) 0.6667(12) 0.6641(7) 0.044(3) Uani 0.592(5) 1 d . U P I 21
C7A C 0.5806(9) 0.7321(10) 0.6256(6) 0.046(3) Uani 0.592(5) 1 d D U P I 21
C8A C 0.6911(8) 0.6911(8) 0.6101(5) 0.042(3) Uani 0.592(5) 1 d D U P I 21
C9A C 0.7636(12) 0.5866(12) 0.6275(6) 0.047(3) Uani 0.592(5) 1 d . U P I 21
C10A C 0.8656(10) 0.5629(9) 0.6478(5) 0.037(4) Uani 0.592(5) 1 d D U P I 21
C11A C 0.9200(8) 0.4812(8) 0.6994(5) 0.035(2) Uani 0.592(5) 1 d D U P I 21
C12A C 0.8816(12) 0.4120(11) 0.7328(8) 0.050(3) Uani 0.592(5) 1 d . U P I 21
C13A C 0.9003(9) 0.3831(8) 0.8016(5) 0.042(3) Uani 0.592(5) 1 d D U P I 21
C14A C 0.8237(9) 0.3735(8) 0.8493(6) 0.047(3) Uani 0.592(5) 1 d D U P I 21
C15A C 0.7264(12) 0.3924(10) 0.8281(9) 0.041(3) Uani 0.592(5) 1 d . U P I 21
C16A C 0.6377(8) 0.4421(7) 0.8762(6) 0.042(3) Uani 0.592(5) 1 d D U P I 21
C17A C 0.5348(8) 0.5170(8) 0.8534(6) 0.037(2) Uani 0.592(5) 1 d D U P I 21
C18A C 0.5187(10) 0.5462(10) 0.7857(8) 0.034(2) Uani 0.592(5) 1 d . U P I 21
C19A C 0.4420(9) 0.6551(8) 0.7655(5) 0.034(3) Uani 0.592(5) 1 d D U P I 21
C20A C 0.4542(8) 0.7128(8) 0.7047(5) 0.042(3) Uani 0.592(5) 1 d D U P I 21
C23A C 0.4028(8) 0.8227(8) 0.7166(5) 0.034(3) Uani 0.592(5) 1 d D U P I 21
C24A C 0.4496(13) 0.8854(12) 0.6870(8) 0.042(4) Uani 0.592(5) 1 d . U P I 21
C25A C 0.5370(8) 0.8392(9) 0.6399(5) 0.046(3) Uani 0.592(5) 1 d D U P I 21
C26A C 0.6198(9) 0.8659(8) 0.6331(5) 0.044(3) Uani 0.592(5) 1 d D U P I 21
C27A C 0.7158(8) 0.7754(9) 0.6145(5) 0.048(4) Uani 0.592(5) 1 d D U P I 21
C28A C 0.8152(10) 0.7554(10) 0.6361(6) 0.043(3) Uani 0.592(5) 1 d D U P I 21
C29A C 0.8904(8) 0.6470(8) 0.6510(5) 0.042(3) Uani 0.592(5) 1 d D U P I 21
C30A C 0.9612(8) 0.6166(8) 0.7048(5) 0.032(3) Uani 0.592(5) 1 d D U P I 21
C31A C 0.9795(8) 0.5149(8) 0.7345(5) 0.030(3) Uani 0.592(5) 1 d D U P I 21
C32A C 0.9966(9) 0.4868(10) 0.8051(7) 0.031(3) Uani 0.592(5) 1 d . U P I 21
C33A C 0.9593(7) 0.4172(7) 0.8363(6) 0.039(3) Uani 0.592(5) 1 d D U P I 21
C34A C 0.9188(8) 0.4288(8) 0.9053(5) 0.047(3) Uani 0.592(5) 1 d D U P I 21
C35A C 0.8352(8) 0.4019(8) 0.9130(5) 0.043(3) Uani 0.592(5) 1 d D U P I 21
C36A C 0.7508(12) 0.4495(10) 0.9561(7) 0.042(3) Uani 0.592(5) 1 d . U P I 21
C37A C 0.6505(8) 0.4683(8) 0.9397(5) 0.044(3) Uani 0.592(5) 1 d D U P I 21
C38A C 0.5555(8) 0.5593(8) 0.9569(5) 0.046(3) Uani 0.592(5) 1 d D U P I 21
C39A C 0.4839(8) 0.5897(8) 0.9038(5) 0.039(3) Uani 0.592(5) 1 d D U P I 21
C40A C 0.4103(11) 0.6964(11) 0.8850(8) 0.036(3) Uani 0.592(5) 1 d . U P I 21
C41A C 0.3849(9) 0.7286(11) 0.8158(6) 0.031(3) Uani 0.592(5) 1 d D U P I 21
C42A C 0.3608(8) 0.8317(8) 0.7852(5) 0.035(3) Uani 0.592(5) 1 d D U P I 21
C43A C 0.3666(9) 0.9068(10) 0.8246(7) 0.031(2) Uani 0.592(5) 1 d . U P I 21
C44A C 0.4075(7) 0.9698(7) 0.7945(6) 0.040(3) Uani 0.592(5) 1 d D U P I 21
C45A C 0.4481(8) 0.9589(8) 0.7255(6) 0.046(3) Uani 0.592(5) 1 d D U P I 21
C46A C 0.5333(9) 0.9845(8) 0.7188(6) 0.046(3) Uani 0.592(5) 1 d D U P I 21
C47A C 0.6201(11) 0.9394(12) 0.6740(8) 0.042(3) Uani 0.592(5) 1 d . U P I 21
C48A C 0.7208(8) 0.9204(8) 0.6902(6) 0.040(3) Uani 0.592(5) 1 d D U P I 21
C49A C 0.8180(8) 0.8320(8) 0.6713(5) 0.052(3) Uani 0.592(5) 1 d D U P I 21
C50A C 0.8899(8) 0.8021(9) 0.7247(6) 0.047(3) Uani 0.592(5) 1 d D U P I 21
C51A C 0.9602(11) 0.6922(12) 0.7445(9) 0.038(3) Uani 0.592(5) 1 d . U P I 21
C52A C 0.9777(12) 0.6650(12) 0.8142(7) 0.039(3) Uani 0.592(5) 1 d D U P I 21
C53A C 0.9983(10) 0.5618(10) 0.8430(5) 0.034(3) Uani 0.592(5) 1 d D U P I 21
C54A C 0.9594(11) 0.5695(10) 0.9126(5) 0.039(3) Uani 0.592(5) 1 d D U P I 21
C55A C 0.9166(11) 0.5039(13) 0.9429(7) 0.040(3) Uani 0.592(5) 1 d . U P I 21
C56A C 0.8316(8) 0.5467(9) 0.9903(5) 0.043(3) Uani 0.592(5) 1 d D U P I 21
C57A C 0.7476(9) 0.5211(8) 0.9967(5) 0.052(3) Uani 0.592(5) 1 d D U P I 21
C58A C 0.6531(8) 0.6115(9) 1.0171(5) 0.043(3) Uani 0.592(5) 1 d D U P I 21
C59A C 0.5560(10) 0.6341(10) 0.9936(6) 0.043(3) Uani 0.592(5) 1 d D U P I 21
C60A C 0.4800(9) 0.7398(8) 0.9772(5) 0.042(3) Uani 0.592(5) 1 d D U P I 21
C61A C 0.4087(8) 0.7713(9) 0.9240(5) 0.038(3) Uani 0.592(5) 1 d D U P I 21
C62A C 0.3881(7) 0.8739(9) 0.8958(5) 0.037(3) Uani 0.592(5) 1 d D U P I 21
C63A C 0.4468(8) 0.9063(8) 0.9317(6) 0.045(3) Uani 0.592(5) 1 d D U P I 21
C64A C 0.4883(12) 0.9687(12) 0.9001(9) 0.054(3) Uani 0.592(5) 1 d . U P I 21
C65A C 0.4676(9) 1.0019(8) 0.8297(6) 0.048(3) Uani 0.592(5) 1 d D U P I 21
C66A C 0.5452(8) 1.0108(8) 0.7829(6) 0.051(3) Uani 0.592(5) 1 d D U P I 21
C67A C 0.6461(10) 0.9885(9) 0.8033(7) 0.044(3) Uani 0.592(5) 1 d D U P I 21
C68A C 0.7318(8) 0.9455(8) 0.7549(6) 0.049(3) Uani 0.592(5) 1 d D U P I 21
C69A C 0.8365(8) 0.8724(8) 0.7767(6) 0.045(3) Uani 0.592(5) 1 d D U P I 21
C70A C 0.8520(9) 0.8411(10) 0.8467(7) 0.049(3) Uani 0.592(5) 1 d D U P I 21
C71A C 0.9262(9) 0.7370(9) 0.8661(7) 0.045(3) Uani 0.592(5) 1 d D U P I 21
C72A C 0.9142(9) 0.6783(10) 0.9270(6) 0.049(3) Uani 0.592(5) 1 d D U P I 21
C73A C 0.8262(12) 0.7249(13) 0.9726(7) 0.049(3) Uani 0.592(5) 1 d . U P I 21
C74A C 0.7894(9) 0.6535(9) 1.0066(5) 0.045(3) Uani 0.592(5) 1 d D U P I 21
C75A C 0.6781(9) 0.6940(8) 1.0237(5) 0.050(3) Uani 0.592(5) 1 d D U P I 21
C76A C 0.6042(10) 0.8010(10) 1.0040(6) 0.049(3) Uani 0.592(5) 1 d D U P I 21
C77A C 0.5041(9) 0.8234(11) 0.9821(7) 0.045(4) Uani 0.592(5) 1 d D U P I 21
C78A C 0.6436(9) 0.8688(9) 0.9713(5) 0.048(3) Uani 0.592(5) 1 d D U P I 21
C79A C 0.7550(9) 0.8295(8) 0.9563(5) 0.045(3) Uani 0.592(5) 1 d D U P I 21
C80A C 0.7675(8) 0.8888(8) 0.8958(6) 0.046(3) Uani 0.592(5) 1 d D U P I 21
C21A C 0.6645(9) 0.9640(8) 0.8733(5) 0.051(3) Uani 0.592(5) 1 d D U P I 21
C22A C 0.5872(8) 0.9526(9) 0.9203(5) 0.043(3) Uani 0.592(5) 1 d D U P I 21
C1E C 0.8055(11) 0.4040(11) 0.7550(7) 0.0327(8) Uani 0.408(5) 1 d D . P I 22
C2E C 0.8979(12) 0.3960(13) 0.7811(7) 0.0327(8) Uani 0.408(5) 1 d D . P I 22
C3E C 0.9396(11) 0.4485(12) 0.7322(7) 0.0327(8) Uani 0.408(5) 1 d D . P I 22
C4E C 0.8725(11) 0.4898(11) 0.6752(7) 0.0327(8) Uani 0.408(5) 1 d D . P I 22
C5E C 0.7897(11) 0.4614(12) 0.6892(7) 0.0327(8) Uani 0.408(5) 1 d D . P I 22
C6E C 0.6838(18) 0.5342(17) 0.6649(11) 0.0327(8) Uani 0.408(5) 1 d . . P I 22
C7E C 0.6737(10) 0.6253(10) 0.6255(7) 0.0327(8) Uani 0.408(5) 1 d D . P I 22
C8E C 0.7575(10) 0.6504(11) 0.6076(8) 0.0327(8) Uani 0.408(5) 1 d D . P I 22
C9E C 0.856(2) 0.587(2) 0.6369(14) 0.0327(8) Uani 0.408(5) 1 d D . P I 22
C10E C 0.9140(14) 0.6315(11) 0.6597(9) 0.0327(8) Uani 0.408(5) 1 d D . P I 22
C11E C 0.9785(15) 0.5892(12) 0.7168(9) 0.0327(8) Uani 0.408(5) 1 d D . P I 22
C12E C 0.9906(19) 0.4989(19) 0.7550(13) 0.0327(8) Uani 0.408(5) 1 d . . P I 22
C13E C 1.0049(15) 0.4900(15) 0.8265(8) 0.0327(8) Uani 0.408(5) 1 d D . P I 22
C14E C 0.9661(13) 0.4349(12) 0.8752(8) 0.0327(8) Uani 0.408(5) 1 d D . P I 22
C15E C 0.9038(14) 0.3924(14) 0.8523(9) 0.0327(8) Uani 0.408(5) 1 d . . P I 22
C16E C 0.8181(10) 0.3975(13) 0.8955(8) 0.0327(8) Uani 0.408(5) 1 d D . P I 22
C17E C 0.7247(11) 0.4060(12) 0.8698(7) 0.0327(8) Uani 0.408(5) 1 d D . P I 22
C18E C 0.7164(16) 0.4100(18) 0.8004(12) 0.0327(8) Uani 0.408(5) 1 d . . P I 22
C19E C 0.6131(14) 0.4701(15) 0.7757(10) 0.0327(8) Uani 0.408(5) 1 d . . P I 22
C20E C 0.6013(14) 0.5369(16) 0.7078(11) 0.0327(8) Uani 0.408(5) 1 d . . P I 22
C23E C 0.5036(14) 0.6317(14) 0.7110(9) 0.0327(8) Uani 0.408(5) 1 d . . P I 22
C24E C 0.4909(15) 0.7285(16) 0.6735(10) 0.0327(8) Uani 0.408(5) 1 d . . P I 22
C25E C 0.5779(10) 0.7219(12) 0.6304(9) 0.0327(8) Uani 0.408(5) 1 d D . P I 22
C26E C 0.6021(11) 0.8062(10) 0.6163(8) 0.0327(8) Uani 0.408(5) 1 d D . P I 22
C27E C 0.7135(11) 0.7626(12) 0.6021(9) 0.0327(8) Uani 0.408(5) 1 d D . P I 22
C28E C 0.7642(15) 0.8121(16) 0.6280(9) 0.0327(8) Uani 0.408(5) 1 d . . P I 22
C29E C 0.8712(12) 0.7428(11) 0.6540(7) 0.0327(8) Uani 0.408(5) 1 d D . P I 22
C30E C 0.9098(14) 0.7697(12) 0.7079(8) 0.0327(8) Uani 0.408(5) 1 d D . P I 22
C31E C 0.9760(16) 0.6750(15) 0.7466(9) 0.0327(8) Uani 0.408(5) 1 d D . P I 22
C32E C 0.982(3) 0.671(2) 0.8156(13) 0.0327(8) Uani 0.408(5) 1 d . . P I 22
C33E C 0.9978(19) 0.5770(16) 0.8571(10) 0.0327(8) Uani 0.408(5) 1 d D . P I 22
C34E C 0.955(2) 0.5757(15) 0.9247(10) 0.0327(8) Uani 0.408(5) 1 d D . P I 22
C35E C 0.9354(17) 0.4876(15) 0.9359(9) 0.0327(8) Uani 0.408(5) 1 d D . P I 22
C36E C 0.8428(15) 0.4973(15) 0.9742(9) 0.0327(8) Uani 0.408(5) 1 d . . P I 22
C37E C 0.7872(12) 0.4545(13) 0.9552(7) 0.0327(8) Uani 0.408(5) 1 d D . P I 22
C38E C 0.6747(11) 0.4982(12) 0.9663(7) 0.0327(8) Uani 0.408(5) 1 d D . P I 22
C39E C 0.6362(10) 0.4679(13) 0.9132(8) 0.0327(8) Uani 0.408(5) 1 d D . P I 22
C40E C 0.5324(16) 0.5280(16) 0.8881(10) 0.0327(8) Uani 0.408(5) 1 d . . P I 22
C41E C 0.5166(16) 0.5294(16) 0.8185(12) 0.0327(8) Uani 0.408(5) 1 d . . P I 22
C42E C 0.453(2) 0.6251(19) 0.7795(11) 0.0327(8) Uani 0.408(5) 1 d . . P I 22
C43E C 0.399(2) 0.722(2) 0.8057(14) 0.0327(8) Uani 0.408(5) 1 d . . P I 22
C44E C 0.3837(15) 0.8173(13) 0.7671(9) 0.0327(8) Uani 0.408(5) 1 d D . P I 22
C45E C 0.4284(15) 0.8185(14) 0.7005(9) 0.0327(8) Uani 0.408(5) 1 d D . P I 22
C46E C 0.4509(17) 0.9043(16) 0.6912(9) 0.0327(8) Uani 0.408(5) 1 d D . P I 22
C47E C 0.5399(14) 0.8954(15) 0.6516(9) 0.0327(8) Uani 0.408(5) 1 d . . P I 22
C48E C 0.5939(12) 0.9443(15) 0.6710(8) 0.0327(8) Uani 0.408(5) 1 d D . P I 22
C49E C 0.7055(11) 0.9026(11) 0.6598(7) 0.0327(8) Uani 0.408(5) 1 d D . P I 22
C50E C 0.7436(10) 0.9320(12) 0.7129(8) 0.0327(8) Uani 0.408(5) 1 d D . P I 22
C51E C 0.8432(15) 0.8634(16) 0.7373(9) 0.0327(8) Uani 0.408(5) 1 d . . P I 22
C52E C 0.8545(11) 0.8639(11) 0.8091(7) 0.0327(8) Uani 0.408(5) 1 d D . P I 22
C53E C 0.9230(12) 0.7679(12) 0.8475(7) 0.0327(8) Uani 0.408(5) 1 d D . P I 22
C54E C 0.8766(11) 0.7682(11) 0.9154(7) 0.0327(8) Uani 0.408(5) 1 d D . P I 22
C55E C 0.8859(17) 0.6769(17) 0.9534(10) 0.0327(8) Uani 0.408(5) 1 d . . P I 22
C56E C 0.8024(10) 0.6812(12) 0.9958(8) 0.0327(8) Uani 0.408(5) 1 d D . P I 22
C57E C 0.7794(10) 0.5954(10) 1.0068(7) 0.0327(8) Uani 0.408(5) 1 d D . P I 22
C58E C 0.6673(11) 0.6377(11) 1.0166(8) 0.0327(8) Uani 0.408(5) 1 d D . P I 22
C59E C 0.6151(16) 0.5871(16) 0.9937(9) 0.0327(8) Uani 0.408(5) 1 d . . P I 22
C60E C 0.5089(12) 0.6544(11) 0.9713(7) 0.0327(8) Uani 0.408(5) 1 d D . P I 22
C61E C 0.4700(14) 0.6281(11) 0.9172(8) 0.0327(8) Uani 0.408(5) 1 d D . P I 22
C62E C 0.4031(16) 0.7240(14) 0.8788(9) 0.0327(8) Uani 0.408(5) 1 d D . P I 22
C63E C 0.4009(15) 0.8095(12) 0.9092(9) 0.0327(8) Uani 0.408(5) 1 d D . P I 22
C64E C 0.3889(16) 0.9022(16) 0.8691(11) 0.0327(8) Uani 0.408(5) 1 d . . P I 22
C65E C 0.3786(14) 0.9020(13) 0.7992(7) 0.0327(8) Uani 0.408(5) 1 d D . P I 22
C66E C 0.4197(14) 0.9559(12) 0.7520(9) 0.0327(8) Uani 0.408(5) 1 d D . P I 22
C67E C 0.4768(14) 1.0034(14) 0.7737(7) 0.0327(8) Uani 0.408(5) 1 d D . P I 22
C68E C 0.5630(10) 0.9990(12) 0.7309(8) 0.0327(8) Uani 0.408(5) 1 d D . P I 22
C69E C 0.6554(11) 0.9921(12) 0.7564(7) 0.0327(8) Uani 0.408(5) 1 d D . P I 22
C70E C 0.6626(16) 0.9891(18) 0.8273(11) 0.0327(8) Uani 0.408(5) 1 d . . P I 22
C71E C 0.7648(11) 0.9245(11) 0.8536(7) 0.0327(8) Uani 0.408(5) 1 d D . P I 22
C72E C 0.7788(11) 0.8647(12) 0.9191(7) 0.0327(8) Uani 0.408(5) 1 d D . P I 22
C73E C 0.6927(13) 0.8706(14) 0.9580(9) 0.0327(8) Uani 0.408(5) 1 d D . P I 22
C74E C 0.7051(10) 0.7769(10) 0.9985(7) 0.0327(8) Uani 0.408(5) 1 d D . P I 22
C75E C 0.6218(9) 0.7494(11) 1.0114(8) 0.0327(8) Uani 0.408(5) 1 d D . P I 22
C76E C 0.5216(17) 0.8168(15) 0.9855(14) 0.0327(8) Uani 0.408(5) 1 d D . P I 22
C77E C 0.4662(15) 0.7660(12) 0.9666(9) 0.0327(8) Uani 0.408(5) 1 d D . P I 22
C78E C 0.5058(11) 0.9125(11) 0.9483(6) 0.0327(8) Uani 0.408(5) 1 d D . P I 22
C79E C 0.5879(10) 0.9411(12) 0.9368(7) 0.0327(8) Uani 0.408(5) 1 d D . P I 22
C80E C 0.5730(11) 1.0011(12) 0.8725(7) 0.0327(8) Uani 0.408(5) 1 d D . P I 22
C21E C 0.4821(12) 1.0094(13) 0.8442(6) 0.0327(8) Uani 0.408(5) 1 d D . P I 22
C22E C 0.4399(11) 0.9553(12) 0.8909(7) 0.0327(8) Uani 0.408(5) 1 d D . P I 22
C101 C 0.7538(17) 0.7287(18) 0.8032(8) 0.071(5) Uani 0.592(5) 1 d D . P B 23
C102 C 0.6503(18) 0.7843(15) 0.8278(11) 0.046(5) Uani 0.408(5) 1 d D . P B 24
C5P C 0.4341(4) 0.7511(4) 0.4889(3) 0.0187(10) Uani 1 1 d . . . J 11
H5P H 0.411425 0.815965 0.462429 0.022 Uiso 1 1 calc R U . J 11
Ni1 Ni 0.51419(5) 0.51807(5) 0.58050(3) 0.01235(18) Uani 1 1 d . . . J 11
N1 N 0.4522(4) 0.4644(3) 0.6550(2) 0.0155(8) Uani 1 1 d . . . J 11
N2 N 0.6453(3) 0.3877(3) 0.5865(2) 0.0150(8) Uani 1 1 d . . . J 11
N3 N 0.5786(4) 0.5749(4) 0.5089(2) 0.0165(8) Uani 1 1 d . . . J 11
N4 N 0.3853(3) 0.6513(3) 0.5776(2) 0.0153(8) Uani 1 1 d . . . J 11
C1P C 0.6049(6) 0.8598(5) 0.4322(4) 0.0343(15) Uani 1 1 d . . . J 11
H1P1 H 0.591055 0.925196 0.405264 0.051 Uiso 1 1 calc R U . J 11
H1P2 H 0.556730 0.875187 0.472083 0.051 Uiso 1 1 calc R U . J 11
H1P3 H 0.677384 0.824348 0.446470 0.051 Uiso 1 1 calc R U . J 11
C2P C 0.5885(5) 0.7891(4) 0.3898(3) 0.0225(11) Uani 1 1 d . . . J 11
H2P1 H 0.515587 0.825547 0.374808 0.027 Uiso 1 1 calc R U . J 11
H2P2 H 0.636353 0.774661 0.349171 0.027 Uiso 1 1 calc R U . J 11
C3P C 0.6089(4) 0.6879(4) 0.4291(2) 0.0171(10) Uani 1 1 d . . . J 11
C4P C 0.5349(4) 0.6736(4) 0.4773(3) 0.0174(10) Uani 1 1 d . . . J 11
C6P C 0.3641(4) 0.7409(4) 0.5364(3) 0.0178(10) Uani 1 1 d . . . J 11
C7P C 0.2595(4) 0.8244(4) 0.5495(3) 0.0191(10) Uani 1 1 d . . . J 11
C8P C 0.2152(5) 0.9324(4) 0.5133(3) 0.0249(12) Uani 1 1 d . . . J 11
H8P1 H 0.137736 0.967561 0.519181 0.030 Uiso 1 1 calc R U . J 11
H8P2 H 0.233563 0.926141 0.464453 0.030 Uiso 1 1 calc R U . J 11
C9P C 0.2554(6) 0.9989(5) 0.5387(4) 0.0340(15) Uani 1 1 d . . . J 11
H9P1 H 0.224360 1.067973 0.513597 0.051 Uiso 1 1 calc R U . J 11
H9P2 H 0.236087 1.006727 0.586784 0.051 Uiso 1 1 calc R U . J 11
H9P3 H 0.331938 0.965297 0.532042 0.051 Uiso 1 1 calc R U . J 11
C10P C 0.1133(6) 0.8723(6) 0.7042(4) 0.0363(15) Uani 1 1 d . . . J 11
H10A H 0.042319 0.907376 0.724829 0.054 Uiso 1 1 calc R U . J 11
H10B H 0.157254 0.809954 0.733120 0.054 Uiso 1 1 calc R U . J 11
H10C H 0.143280 0.920134 0.698935 0.054 Uiso 1 1 calc R U . J 11
C11P C 0.1089(5) 0.8403(5) 0.6350(3) 0.0273(12) Uani 1 1 d . . . J 11
H11A H 0.077233 0.793222 0.640487 0.033 Uiso 1 1 calc R U . J 11
H11B H 0.063259 0.903393 0.606305 0.033 Uiso 1 1 calc R U . J 11
C12P C 0.2150(4) 0.7860(4) 0.6002(3) 0.0187(10) Uani 1 1 d . . . J 11
C13P C 0.2938(4) 0.6788(4) 0.6176(3) 0.0177(10) Uani 1 1 d . . . J 11
C14P C 0.2785(4) 0.6152(4) 0.6679(3) 0.0189(10) Uani 1 1 d . . . J 11
H14P H 0.212019 0.641509 0.691394 0.023 Uiso 1 1 calc R U . J 11
C15P C 0.3543(4) 0.5148(4) 0.6864(3) 0.0178(10) Uani 1 1 d . . . J 11
C16P C 0.3405(4) 0.4518(4) 0.7433(3) 0.0204(11) Uani 1 1 d . . . J 11
C17P C 0.2467(5) 0.4886(5) 0.7918(3) 0.0247(12) Uani 1 1 d . . . J 11
H17A H 0.246702 0.427264 0.818715 0.030 Uiso 1 1 calc R U . J 11
H17B H 0.182012 0.524478 0.766114 0.030 Uiso 1 1 calc R U . J 11
C18P C 0.2458(5) 0.5629(5) 0.8394(3) 0.0288(13) Uani 1 1 d . . . J 11
H18A H 0.183505 0.584833 0.870064 0.043 Uiso 1 1 calc R U . J 11
H18B H 0.308995 0.527230 0.865681 0.043 Uiso 1 1 calc R U . J 11
H18C H 0.244315 0.624429 0.813088 0.043 Uiso 1 1 calc R U . J 11
C19P C 0.4309(4) 0.3592(4) 0.7462(3) 0.0184(10) Uani 1 1 d . . . J 11
C20P C 0.4623(5) 0.2672(5) 0.7970(3) 0.0237(11) Uani 1 1 d . . . J 11
H20A H 0.494169 0.202515 0.773281 0.028 Uiso 1 1 calc R U . J 11
H20B H 0.398908 0.271988 0.822950 0.028 Uiso 1 1 calc R U . J 11
C21P C 0.5399(5) 0.2601(5) 0.8457(3) 0.0269(12) Uani 1 1 d . . . J 11
H21A H 0.557911 0.198689 0.877972 0.040 Uiso 1 1 calc R U . J 11
H21B H 0.603486 0.253814 0.820495 0.040 Uiso 1 1 calc R U . J 11
H21C H 0.508206 0.323302 0.870175 0.040 Uiso 1 1 calc R U . J 11
C22P C 0.4987(4) 0.3679(4) 0.6904(3) 0.0182(10) Uani 1 1 d . . . J 11
C23P C 0.5992(5) 0.2892(4) 0.6787(3) 0.0198(11) Uani 1 1 d . . . J 11
H23P H 0.621657 0.224526 0.705273 0.024 Uiso 1 1 calc R U . J 11
C24P C 0.6688(4) 0.2992(4) 0.6306(3) 0.0187(10) Uani 1 1 d . . . J 11
C25P C 0.7759(4) 0.2196(4) 0.6218(3) 0.0190(10) Uani 1 1 d . . . J 11
C26P C 0.8264(5) 0.1183(5) 0.6651(3) 0.0252(12) Uani 1 1 d . . . J 11
H26A H 0.891789 0.069081 0.641546 0.030 Uiso 1 1 calc R U . J 11
H26B H 0.778694 0.087280 0.670918 0.030 Uiso 1 1 calc R U . J 11
C27P C 0.8526(5) 0.1306(5) 0.7348(3) 0.0317(14) Uani 1 1 d . . . J 11
H27A H 0.885242 0.062119 0.760460 0.048 Uiso 1 1 calc R U . J 11
H27B H 0.901257 0.159629 0.729496 0.048 Uiso 1 1 calc R U . J 11
H27C H 0.788075 0.177842 0.758891 0.048 Uiso 1 1 calc R U . J 11
C28P C 0.9937(5) 0.2566(6) 0.5687(4) 0.0380(16) Uani 1 1 d . . . J 11
H28A H 1.065347 0.222906 0.548848 0.057 Uiso 1 1 calc R U . J 11
H28B H 0.960432 0.331889 0.555449 0.057 Uiso 1 1 calc R U . J 11
H28C H 0.995650 0.244892 0.617940 0.057 Uiso 1 1 calc R U . J 11
C29P C 0.9311(5) 0.2105(5) 0.5435(3) 0.0265(12) Uani 1 1 d . . . J 11
H29A H 0.930880 0.221202 0.493657 0.032 Uiso 1 1 calc R U . J 11
H29B H 0.966083 0.134242 0.556122 0.032 Uiso 1 1 calc R U . J 11
C30P C 0.8203(4) 0.2579(4) 0.5715(3) 0.0195(11) Uani 1 1 d . . . J 11
C31P C 0.7383(4) 0.3618(4) 0.5496(3) 0.0185(10) Uani 1 1 d . . . J 11
C32P C 0.7541(4) 0.4260(4) 0.4991(3) 0.0189(10) Uani 1 1 d . . . J 11
H32P H 0.820328 0.399335 0.475282 0.023 Uiso 1 1 calc R U . J 11
C33P C 0.6792(4) 0.5264(4) 0.4811(3) 0.0168(10) Uani 1 1 d . . . J 11
C34P C 0.6991(4) 0.5961(4) 0.4315(3) 0.0180(10) Uani 1 1 d . . . J 11
C35P C 0.8030(5) 0.5687(5) 0.3956(3) 0.0222(11) Uani 1 1 d . . . J 11
H35A H 0.792280 0.615748 0.353808 0.027 Uiso 1 1 calc R U . J 11
H35B H 0.835165 0.496176 0.382550 0.027 Uiso 1 1 calc R U . J 11
C36P C 0.8782(5) 0.5784(6) 0.4398(4) 0.0324(14) Uani 1 1 d . . . J 11
H36A H 0.945174 0.559940 0.414639 0.049 Uiso 1 1 calc R U . J 11
H36B H 0.847261 0.650519 0.452083 0.049 Uiso 1 1 calc R U . J 11
H36C H 0.890127 0.530999 0.480812 0.049 Uiso 1 1 calc R U . J 11
S2S S 0.1971(4) 0.8629(4) 1.0571(2) 0.1065(14) Uani 1 1 d . . . K 11
S1S S 0.1179(5) 0.8185(5) 0.9329(3) 0.135(2) Uani 1 1 d . . . K 11
C1S C 0.1554(11) 0.8418(11) 0.9973(8) 0.086(4) Uani 1 1 d . . . K 11

loop_
_atom_site_aniso_label
_atom_site_aniso_U_11
_atom_site_aniso_U_22
_atom_site_aniso_U_33
_atom_site_aniso_U_23
_atom_site_aniso_U_13
_atom_site_aniso_U_12
Sc1 0.075(2) 0.080(2) 0.0095(11) -0.0023(12) -0.0015(12) -0.060(2)
Sc2 0.045(3) 0.047(3) 0.0268(18) -0.0034(19) -0.0016(19) -0.039(2)
Sc3 0.028(2) 0.053(3) 0.044(2) 0.026(2) -0.0146(17) -0.024(2)
Sc4 0.085(4) 0.050(3) 0.079(4) -0.036(3) 0.047(3) -0.051(3)
Sc5 0.0410(17) 0.0271(15) 0.0346(18) -0.0047(13) 0.0003(13) -0.0182(13)
Sc6 0.0258(16) 0.0277(17) 0.041(2) -0.0001(15) -0.0113(13) -0.0121(14)
Sc7 0.068(3) 0.042(2) 0.0097(16) -0.0047(14) -0.0043(16) -0.020(2)
Sc8 0.031(2) 0.0251(19) 0.035(2) -0.0004(16) 0.0067(16) -0.0213(17)
Sc9 0.141(10) 0.177(11) 0.061(6) -0.030(7) 0.002(6) -0.137(9)
Sc10 0.113(9) 0.053(6) 0.079(8) -0.030(5) 0.028(7) -0.036(7)
Sc11 0.083(10) 0.123(12) 0.106(12) 0.067(10) -0.048(9) -0.081(10)
Sc12 0.036(9) 0.023(8) 0.036(8) 0.007(7) -0.014(7) -0.025(7)
Sc13 0.106(15) 0.095(15) 0.055(14) -0.006(13) 0.013(13) -0.081(12)
Sc14 0.13(2) 0.062(14) 0.038(12) -0.006(11) 0.005(13) -0.051(14)
Sc15 0.096(14) 0.055(11) 0.110(15) 0.000(11) -0.041(12) -0.019(11)
Sc16 0.069(14) 0.051(12) 0.035(11) 0.016(10) -0.005(10) -0.018(11)
Sc17 0.052(12) 0.065(13) 0.047(12) 0.020(10) 0.006(10) -0.018(11)
C100 0.035(3) 0.036(3) 0.014(2) -0.003(2) -0.003(2) -0.024(3)
C1A 0.047(6) 0.036(5) 0.049(7) -0.018(5) -0.002(5) -0.033(5)
C2A 0.057(7) 0.040(6) 0.061(8) -0.011(6) 0.006(6) -0.025(6)
C3A 0.056(7) 0.037(6) 0.052(7) -0.019(5) 0.008(6) -0.025(5)
C4A 0.056(7) 0.046(6) 0.036(6) -0.023(5) 0.001(6) -0.031(6)
C5A 0.036(3) 0.035(3) 0.035(3) -0.0042(10) -0.0025(10) -0.0175(14)
C6A 0.052(5) 0.059(6) 0.033(5) -0.016(4) -0.018(4) -0.029(5)
C7A 0.051(6) 0.066(6) 0.024(5) -0.004(5) -0.020(4) -0.028(5)
C8A 0.055(7) 0.055(6) 0.012(4) -0.008(4) -0.009(4) -0.021(5)
C9A 0.053(7) 0.064(7) 0.018(5) -0.016(5) 0.002(5) -0.022(6)
C10A 0.035(6) 0.055(8) 0.014(6) -0.020(5) 0.014(4) -0.016(6)
C11A 0.031(5) 0.040(6) 0.026(5) -0.013(4) 0.013(4) -0.010(5)
C12A 0.050(7) 0.032(6) 0.054(7) -0.008(5) 0.005(6) -0.009(5)
C13A 0.042(6) 0.018(5) 0.060(8) -0.005(5) 0.015(6) -0.012(4)
C14A 0.053(7) 0.025(5) 0.059(7) 0.014(5) 0.002(6) -0.019(5)
C15A 0.055(7) 0.025(5) 0.051(7) 0.013(5) -0.008(6) -0.027(5)
C16A 0.051(6) 0.030(5) 0.056(7) 0.016(5) -0.008(5) -0.031(5)
C17A 0.043(6) 0.036(5) 0.046(7) 0.010(5) -0.008(5) -0.033(5)
C18A 0.041(6) 0.043(6) 0.039(6) -0.007(5) -0.006(5) -0.035(5)
C19A 0.033(5) 0.051(7) 0.031(6) 0.004(5) -0.011(5) -0.030(6)
C20A 0.045(6) 0.062(7) 0.034(6) -0.002(5) -0.019(5) -0.034(6)
C23A 0.026(6) 0.049(6) 0.021(6) 0.005(5) -0.005(4) -0.015(5)
C24A 0.037(6) 0.041(7) 0.033(6) 0.019(5) -0.022(5) -0.008(5)
C25A 0.050(7) 0.055(7) 0.018(5) 0.007(5) -0.013(5) -0.014(6)
C26A 0.060(7) 0.048(6) 0.015(5) 0.015(4) -0.003(5) -0.022(6)
C27A 0.058(7) 0.062(7) 0.018(6) 0.008(5) -0.002(5) -0.027(6)
C28A 0.052(7) 0.057(7) 0.027(5) -0.001(5) 0.012(5) -0.034(6)
C29A 0.034(6) 0.065(7) 0.013(5) -0.003(5) 0.012(4) -0.015(6)
C30A 0.027(4) 0.038(4) 0.029(4) 0.004(3) 0.013(3) -0.017(3)
C31A 0.020(5) 0.035(6) 0.025(6) -0.008(5) 0.007(4) -0.006(4)
C32A 0.017(4) 0.033(5) 0.036(6) -0.007(5) -0.004(4) -0.004(4)
C33A 0.029(5) 0.024(5) 0.054(7) 0.004(5) 0.001(5) -0.006(4)
C34A 0.033(6) 0.042(6) 0.050(7) 0.018(5) -0.009(5) -0.008(5)
C35A 0.052(7) 0.024(5) 0.048(7) 0.022(5) -0.020(5) -0.017(5)
C36A 0.056(7) 0.035(5) 0.038(6) 0.023(5) -0.012(5) -0.028(5)
C37A 0.051(6) 0.031(5) 0.040(6) 0.020(5) 0.006(5) -0.018(5)
C38A 0.043(6) 0.057(7) 0.039(6) 0.015(5) 0.006(5) -0.030(5)
C39A 0.040(6) 0.049(7) 0.042(6) 0.011(5) 0.007(5) -0.036(6)
C40A 0.025(5) 0.050(7) 0.038(6) -0.009(5) 0.005(4) -0.023(6)
C41A 0.016(5) 0.046(6) 0.039(8) -0.006(5) 0.000(5) -0.021(5)
C42A 0.023(5) 0.048(6) 0.030(6) -0.008(5) -0.005(4) -0.013(5)
C43A 0.021(5) 0.033(5) 0.036(6) -0.003(5) -0.003(5) -0.009(4)
C44A 0.030(5) 0.022(5) 0.057(7) -0.003(5) -0.008(5) -0.002(4)
C45A 0.035(6) 0.037(6) 0.047(7) 0.022(5) -0.011(5) -0.007(5)
C46A 0.053(7) 0.022(5) 0.062(7) 0.015(5) -0.020(6) -0.019(5)
C47A 0.055(6) 0.034(5) 0.041(5) 0.022(4) -0.004(5) -0.029(5)
C48A 0.053(5) 0.031(5) 0.046(6) 0.013(4) 0.004(5) -0.032(4)
C49A 0.049(6) 0.055(7) 0.052(7) 0.027(6) 0.001(5) -0.033(6)
C50A 0.042(6) 0.052(7) 0.059(8) 0.008(6) 0.007(6) -0.037(6)
C51A 0.024(6) 0.048(7) 0.050(6) 0.001(5) 0.007(5) -0.027(5)
C52A 0.014(4) 0.059(7) 0.046(6) -0.001(5) -0.002(4) -0.020(5)
C53A 0.014(4) 0.053(7) 0.031(6) 0.002(5) -0.004(4) -0.015(5)
C54A 0.023(5) 0.063(7) 0.030(7) 0.001(5) -0.013(5) -0.018(5)
C55A 0.034(6) 0.053(7) 0.019(5) 0.015(5) -0.015(4) -0.011(5)
C56A 0.042(5) 0.055(6) 0.018(4) 0.015(4) -0.010(4) -0.014(5)
C57A 0.053(7) 0.056(7) 0.031(6) 0.023(5) -0.010(5) -0.019(6)
C58A 0.049(6) 0.049(6) 0.018(4) 0.008(4) 0.006(4) -0.018(5)
C59A 0.057(7) 0.056(7) 0.022(5) 0.001(5) 0.014(5) -0.036(6)
C60A 0.036(6) 0.061(8) 0.022(6) -0.011(5) 0.017(5) -0.018(6)
C61A 0.023(5) 0.049(7) 0.036(6) -0.010(5) 0.015(4) -0.013(5)
C62A 0.020(5) 0.047(7) 0.032(6) -0.017(5) 0.007(4) -0.006(5)
C63A 0.038(6) 0.050(6) 0.037(6) -0.027(5) 0.006(5) -0.009(5)
C64A 0.044(6) 0.044(6) 0.068(8) -0.031(6) -0.003(6) -0.009(5)
C65A 0.038(6) 0.020(5) 0.078(9) -0.012(5) -0.010(6) -0.006(5)
C66A 0.057(7) 0.021(5) 0.075(8) -0.001(5) -0.008(6) -0.019(5)
C67A 0.057(7) 0.019(5) 0.063(8) -0.005(5) -0.013(6) -0.022(5)
C68A 0.060(7) 0.031(5) 0.071(8) 0.012(5) -0.005(6) -0.037(5)
C69A 0.050(6) 0.039(6) 0.069(8) 0.003(6) -0.006(6) -0.040(5)
C70A 0.054(6) 0.057(7) 0.065(7) -0.019(6) -0.011(6) -0.046(5)
C71A 0.034(5) 0.064(7) 0.054(7) -0.008(6) -0.012(5) -0.034(5)
C72A 0.034(6) 0.080(8) 0.042(7) -0.003(6) -0.016(5) -0.032(6)
C73A 0.053(6) 0.065(6) 0.039(5) -0.024(5) -0.017(5) -0.029(5)
C74A 0.050(6) 0.068(8) 0.017(5) -0.001(5) -0.015(5) -0.025(6)
C75A 0.065(7) 0.057(7) 0.021(5) -0.005(5) 0.000(5) -0.024(6)
C76A 0.066(7) 0.063(7) 0.015(5) -0.014(5) 0.009(5) -0.028(6)
C77A 0.047(8) 0.071(7) 0.016(5) -0.025(5) 0.013(5) -0.025(6)
C78A 0.072(7) 0.061(7) 0.027(5) -0.029(5) 0.008(5) -0.041(6)
C79A 0.053(5) 0.049(4) 0.042(4) -0.019(4) -0.014(4) -0.025(4)
C80A 0.056(6) 0.043(5) 0.062(6) -0.021(5) -0.009(5) -0.038(5)
C21A 0.065(7) 0.035(6) 0.064(8) -0.024(5) -0.004(6) -0.028(5)
C22A 0.054(6) 0.038(5) 0.046(6) -0.032(5) 0.000(5) -0.022(4)
C1E 0.0379(14) 0.0411(14) 0.0287(13) -0.0033(9) 0.0001(9) -0.0265(11)
C2E 0.0379(14) 0.0411(14) 0.0287(13) -0.0033(9) 0.0001(9) -0.0265(11)
C3E 0.0379(14) 0.0411(14) 0.0287(13) -0.0033(9) 0.0001(9) -0.0265(11)
C4E 0.0379(14) 0.0411(14) 0.0287(13) -0.0033(9) 0.0001(9) -0.0265(11)
C5E 0.0379(14) 0.0411(14) 0.0287(13) -0.0033(9) 0.0001(9) -0.0265(11)
C6E 0.0379(14) 0.0411(14) 0.0287(13) -0.0033(9) 0.0001(9) -0.0265(11)
C7E 0.0379(14) 0.0411(14) 0.0287(13) -0.0033(9) 0.0001(9) -0.0265(11)
C8E 0.0379(14) 0.0411(14) 0.0287(13) -0.0033(9) 0.0001(9) -0.0265(11)
C9E 0.0379(14) 0.0411(14) 0.0287(13) -0.0033(9) 0.0001(9) -0.0265(11)
C10E 0.0379(14) 0.0411(14) 0.0287(13) -0.0033(9) 0.0001(9) -0.0265(11)
C11E 0.0379(14) 0.0411(14) 0.0287(13) -0.0033(9) 0.0001(9) -0.0265(11)
C12E 0.0379(14) 0.0411(14) 0.0287(13) -0.0033(9) 0.0001(9) -0.0265(11)
C13E 0.0379(14) 0.0411(14) 0.0287(13) -0.0033(9) 0.0001(9) -0.0265(11)
C14E 0.0379(14) 0.0411(14) 0.0287(13) -0.0033(9) 0.0001(9) -0.0265(11)
C15E 0.0379(14) 0.0411(14) 0.0287(13) -0.0033(9) 0.0001(9) -0.0265(11)
C16E 0.0379(14) 0.0411(14) 0.0287(13) -0.0033(9) 0.0001(9) -0.0265(11)
C17E 0.0379(14) 0.0411(14) 0.0287(13) -0.0033(9) 0.0001(9) -0.0265(11)
C18E 0.0379(14) 0.0411(14) 0.0287(13) -0.0033(9) 0.0001(9) -0.0265(11)
C19E 0.0379(14) 0.0411(14) 0.0287(13) -0.0033(9) 0.0001(9) -0.0265(11)
C20E 0.0379(14) 0.0411(14) 0.0287(13) -0.0033(9) 0.0001(9) -0.0265(11)
C23E 0.0379(14) 0.0411(14) 0.0287(13) -0.0033(9) 0.0001(9) -0.0265(11)
C24E 0.0379(14) 0.0411(14) 0.0287(13) -0.0033(9) 0.0001(9) -0.0265(11)
C25E 0.0379(14) 0.0411(14) 0.0287(13) -0.0033(9) 0.0001(9) -0.0265(11)
C26E 0.0379(14) 0.0411(14) 0.0287(13) -0.0033(9) 0.0001(9) -0.0265(11)
C27E 0.0379(14) 0.0411(14) 0.0287(13) -0.0033(9) 0.0001(9) -0.0265(11)
C28E 0.0379(14) 0.0411(14) 0.0287(13) -0.0033(9) 0.0001(9) -0.0265(11)
C29E 0.0379(14) 0.0411(14) 0.0287(13) -0.0033(9) 0.0001(9) -0.0265(11)
C30E 0.0379(14) 0.0411(14) 0.0287(13) -0.0033(9) 0.0001(9) -0.0265(11)
C31E 0.0379(14) 0.0411(14) 0.0287(13) -0.0033(9) 0.0001(9) -0.0265(11)
C32E 0.0379(14) 0.0411(14) 0.0287(13) -0.0033(9) 0.0001(9) -0.0265(11)
C33E 0.0379(14) 0.0411(14) 0.0287(13) -0.0033(9) 0.0001(9) -0.0265(11)
C34E 0.0379(14) 0.0411(14) 0.0287(13) -0.0033(9) 0.0001(9) -0.0265(11)
C35E 0.0379(14) 0.0411(14) 0.0287(13) -0.0033(9) 0.0001(9) -0.0265(11)
C36E 0.0379(14) 0.0411(14) 0.0287(13) -0.0033(9) 0.0001(9) -0.0265(11)
C37E 0.0379(14) 0.0411(14) 0.0287(13) -0.0033(9) 0.0001(9) -0.0265(11)
C38E 0.0379(14) 0.0411(14) 0.0287(13) -0.0033(9) 0.0001(9) -0.0265(11)
C39E 0.0379(14) 0.0411(14) 0.0287(13) -0.0033(9) 0.0001(9) -0.0265(11)
C40E 0.0379(14) 0.0411(14) 0.0287(13) -0.0033(9) 0.0001(9) -0.0265(11)
C41E 0.0379(14) 0.0411(14) 0.0287(13) -0.0033(9) 0.0001(9) -0.0265(11)
C42E 0.0379(14) 0.0411(14) 0.0287(13) -0.0033(9) 0.0001(9) -0.0265(11)
C43E 0.0379(14) 0.0411(14) 0.0287(13) -0.0033(9) 0.0001(9) -0.0265(11)
C44E 0.0379(14) 0.0411(14) 0.0287(13) -0.0033(9) 0.0001(9) -0.0265(11)
C45E 0.0379(14) 0.0411(14) 0.0287(13) -0.0033(9) 0.0001(9) -0.0265(11)
C46E 0.0379(14) 0.0411(14) 0.0287(13) -0.0033(9) 0.0001(9) -0.0265(11)
C47E 0.0379(14) 0.0411(14) 0.0287(13) -0.0033(9) 0.0001(9) -0.0265(11)
C48E 0.0379(14) 0.0411(14) 0.0287(13) -0.0033(9) 0.0001(9) -0.0265(11)
C49E 0.0379(14) 0.0411(14) 0.0287(13) -0.0033(9) 0.0001(9) -0.0265(11)
C50E 0.0379(14) 0.0411(14) 0.0287(13) -0.0033(9) 0.0001(9) -0.0265(11)
C51E 0.0379(14) 0.0411(14) 0.0287(13) -0.0033(9) 0.0001(9) -0.0265(11)
C52E 0.0379(14) 0.0411(14) 0.0287(13) -0.0033(9) 0.0001(9) -0.0265(11)
C53E 0.0379(14) 0.0411(14) 0.0287(13) -0.0033(9) 0.0001(9) -0.0265(11)
C54E 0.0379(14) 0.0411(14) 0.0287(13) -0.0033(9) 0.0001(9) -0.0265(11)
C55E 0.0379(14) 0.0411(14) 0.0287(13) -0.0033(9) 0.0001(9) -0.0265(11)
C56E 0.0379(14) 0.0411(14) 0.0287(13) -0.0033(9) 0.0001(9) -0.0265(11)
C57E 0.0379(14) 0.0411(14) 0.0287(13) -0.0033(9) 0.0001(9) -0.0265(11)
C58E 0.0379(14) 0.0411(14) 0.0287(13) -0.0033(9) 0.0001(9) -0.0265(11)
C59E 0.0379(14) 0.0411(14) 0.0287(13) -0.0033(9) 0.0001(9) -0.0265(11)
C60E 0.0379(14) 0.0411(14) 0.0287(13) -0.0033(9) 0.0001(9) -0.0265(11)
C61E 0.0379(14) 0.0411(14) 0.0287(13) -0.0033(9) 0.0001(9) -0.0265(11)
C62E 0.0379(14) 0.0411(14) 0.0287(13) -0.0033(9) 0.0001(9) -0.0265(11)
C63E 0.0379(14) 0.0411(14) 0.0287(13) -0.0033(9) 0.0001(9) -0.0265(11)
C64E 0.0379(14) 0.0411(14) 0.0287(13) -0.0033(9) 0.0001(9) -0.0265(11)
C65E 0.0379(14) 0.0411(14) 0.0287(13) -0.0033(9) 0.0001(9) -0.0265(11)
C66E 0.0379(14) 0.0411(14) 0.0287(13) -0.0033(9) 0.0001(9) -0.0265(11)
C67E 0.0379(14) 0.0411(14) 0.0287(13) -0.0033(9) 0.0001(9) -0.0265(11)
C68E 0.0379(14) 0.0411(14) 0.0287(13) -0.0033(9) 0.0001(9) -0.0265(11)
C69E 0.0379(14) 0.0411(14) 0.0287(13) -0.0033(9) 0.0001(9) -0.0265(11)
C70E 0.0379(14) 0.0411(14) 0.0287(13) -0.0033(9) 0.0001(9) -0.0265(11)
C71E 0.0379(14) 0.0411(14) 0.0287(13) -0.0033(9) 0.0001(9) -0.0265(11)
C72E 0.0379(14) 0.0411(14) 0.0287(13) -0.0033(9) 0.0001(9) -0.0265(11)
C73E 0.0379(14) 0.0411(14) 0.0287(13) -0.0033(9) 0.0001(9) -0.0265(11)
C74E 0.0379(14) 0.0411(14) 0.0287(13) -0.0033(9) 0.0001(9) -0.0265(11)
C75E 0.0379(14) 0.0411(14) 0.0287(13) -0.0033(9) 0.0001(9) -0.0265(11)
C76E 0.0379(14) 0.0411(14) 0.0287(13) -0.0033(9) 0.0001(9) -0.0265(11)
C77E 0.0379(14) 0.0411(14) 0.0287(13) -0.0033(9) 0.0001(9) -0.0265(11)
C78E 0.0379(14) 0.0411(14) 0.0287(13) -0.0033(9) 0.0001(9) -0.0265(11)
C79E 0.0379(14) 0.0411(14) 0.0287(13) -0.0033(9) 0.0001(9) -0.0265(11)
C80E 0.0379(14) 0.0411(14) 0.0287(13) -0.0033(9) 0.0001(9) -0.0265(11)
C21E 0.0379(14) 0.0411(14) 0.0287(13) -0.0033(9) 0.0001(9) -0.0265(11)
C22E 0.0379(14) 0.0411(14) 0.0287(13) -0.0033(9) 0.0001(9) -0.0265(11)
C101 0.107(15) 0.120(16) 0.033(8) 0.003(9) -0.007(8) -0.092(14)
C102 0.068(14) 0.029(9) 0.049(11) -0.023(8) 0.003(10) -0.026(9)
C5P 0.028(3) 0.021(3) 0.014(2) 0.0010(19) -0.003(2) -0.018(2)
Ni1 0.0184(3) 0.0153(3) 0.0098(3) -0.0015(2) 0.0006(2) -0.0133(3)
N1 0.023(2) 0.019(2) 0.0125(19) -0.0031(15) -0.0006(16) -0.0164(19)
N2 0.018(2) 0.0138(19) 0.018(2) -0.0023(16) 0.0053(16) -0.0124(17)
N3 0.021(2) 0.022(2) 0.0142(19) -0.0013(16) -0.0019(16) -0.0159(18)
N4 0.019(2) 0.019(2) 0.013(2) 0.0002(16) 0.0017(16) -0.0143(18)
C1P 0.054(4) 0.034(3) 0.032(3) 0.007(3) -0.019(3) -0.033(3)
C2P 0.029(3) 0.023(3) 0.023(3) 0.002(2) 0.000(2) -0.019(2)
C3P 0.028(3) 0.025(3) 0.011(2) -0.0019(19) 0.0017(19) -0.022(2)
C4P 0.026(3) 0.026(3) 0.013(2) 0.0009(19) -0.0036(19) -0.022(2)
C6P 0.022(3) 0.018(2) 0.017(2) -0.0004(19) -0.004(2) -0.013(2)
C7P 0.025(3) 0.016(2) 0.021(3) -0.0015(19) 0.003(2) -0.015(2)
C8P 0.024(3) 0.018(3) 0.030(3) 0.003(2) -0.002(2) -0.010(2)
C9P 0.049(4) 0.019(3) 0.036(4) -0.004(2) 0.001(3) -0.019(3)
C10P 0.033(3) 0.036(4) 0.040(4) -0.017(3) 0.009(3) -0.015(3)
C11P 0.024(3) 0.024(3) 0.031(3) -0.001(2) 0.005(2) -0.011(2)
C12P 0.021(3) 0.018(2) 0.021(3) -0.0001(19) -0.001(2) -0.012(2)
C13P 0.020(3) 0.021(3) 0.018(2) -0.0043(19) 0.0020(19) -0.014(2)
C14P 0.021(3) 0.028(3) 0.016(2) -0.005(2) 0.0030(19) -0.018(2)
C15P 0.022(3) 0.029(3) 0.013(2) -0.004(2) -0.0002(19) -0.019(2)
C16P 0.026(3) 0.026(3) 0.019(3) -0.001(2) 0.001(2) -0.021(2)
C17P 0.028(3) 0.031(3) 0.020(3) -0.001(2) 0.004(2) -0.019(3)
C18P 0.029(3) 0.034(3) 0.024(3) 0.000(2) 0.005(2) -0.017(3)
C19P 0.025(3) 0.026(3) 0.016(2) -0.004(2) 0.002(2) -0.021(2)
C20P 0.029(3) 0.024(3) 0.022(3) -0.001(2) 0.005(2) -0.018(2)
C21P 0.038(3) 0.024(3) 0.017(3) 0.003(2) -0.002(2) -0.014(3)
C22P 0.024(3) 0.022(3) 0.017(2) -0.0027(19) 0.001(2) -0.018(2)
C23P 0.031(3) 0.020(3) 0.015(2) -0.0007(19) -0.001(2) -0.017(2)
C24P 0.022(3) 0.021(3) 0.020(3) -0.004(2) -0.004(2) -0.014(2)
C25P 0.025(3) 0.018(2) 0.018(3) -0.0026(19) 0.000(2) -0.013(2)
C26P 0.024(3) 0.021(3) 0.028(3) 0.000(2) 0.001(2) -0.010(2)
C27P 0.031(3) 0.028(3) 0.031(3) 0.005(2) -0.005(3) -0.011(3)
C28P 0.024(3) 0.035(4) 0.059(5) -0.007(3) -0.001(3) -0.017(3)
C29P 0.025(3) 0.019(3) 0.035(3) -0.004(2) 0.004(2) -0.011(2)
C30P 0.021(3) 0.018(2) 0.026(3) -0.002(2) -0.002(2) -0.014(2)
C31P 0.021(3) 0.021(3) 0.020(3) -0.007(2) 0.000(2) -0.014(2)
C32P 0.020(3) 0.029(3) 0.016(2) -0.005(2) 0.0044(19) -0.018(2)
C33P 0.025(3) 0.024(3) 0.013(2) -0.0037(19) 0.0028(19) -0.021(2)
C34P 0.028(3) 0.025(3) 0.010(2) -0.0008(19) 0.0016(19) -0.021(2)
C35P 0.028(3) 0.028(3) 0.018(3) -0.005(2) 0.004(2) -0.020(3)
C36P 0.030(3) 0.046(4) 0.034(3) -0.015(3) 0.008(3) -0.027(3)
S2S 0.112(3) 0.143(4) 0.075(2) 0.032(2) -0.015(2) -0.076(3)
S1S 0.142(4) 0.144(4) 0.144(5) -0.066(4) 0.029(4) -0.082(4)
C1S 0.078(8) 0.087(9) 0.092(9) 0.001(7) 0.014(7) -0.044(7)

loop_
_atom_type_symbol
_atom_type_description
_atom_type_scat_dispersion_real
_atom_type_scat_dispersion_imag
_atom_type_scat_source
C C 0.0033 0.0016 'International Tables Vol C Tables 4.2.6.8 and 6.1.1.4'
H H 0.0000 0.0000 'International Tables Vol C Tables 4.2.6.8 and 6.1.1.4'
N N 0.0061 0.0033 'International Tables Vol C Tables 4.2.6.8 and 6.1.1.4'
Ni Ni 0.3393 1.1124 'International Tables Vol C Tables 4.2.6.8 and 6.1.1.4'
S S 0.1246 0.1234 'International Tables Vol C Tables 4.2.6.8 and 6.1.1.4'
Sc Sc 0.2519 0.3716 'International Tables Vol C Tables 4.2.6.8 and 6.1.1.4'

loop_
_geom_angle_atom_site_label_1
_geom_angle_atom_site_label_2
_geom_angle_atom_site_label_3
_geom_angle
_geom_angle_site_symmetry_1
_geom_angle_site_symmetry_3
_geom_angle_publ_flag
C18A C1A C2A 122.9(11) . . ?
C18A C1A C5A 120.3(11) . . ?
C2A C1A C5A 109.0(6) . . ?
C15A C2A C1A 118.8(10) . . ?
C15A C2A C3A 120.2(10) . . ?
C1A C2A C3A 108.1(7) . . ?
C12A C3A C4A 117.9(11) . . ?
C12A C3A C2A 120.8(10) . . ?
C4A C3A C2A 107.0(7) . . ?
C3A C4A C5A 109.1(7) . . ?
C3A C4A C9A 126.5(10) . . ?
C5A C4A C9A 115.2(10) . . ?
C1A C5A C4A 106.8(6) . . ?
C1A C5A C6A 121.1(11) . . ?
C4A C5A C6A 125.2(11) . . ?
C20A C6A C5A 120.4(14) . . ?
C20A C6A C7A 118.4(13) . . ?
C5A C6A C7A 116.0(13) . . ?
C25A C7A C8A 108.9(7) . . ?
C25A C7A C6A 118.9(11) . . ?
C8A C7A C6A 120.5(11) . . ?
C9A C8A C7A 122.1(11) . . ?
C9A C8A C27A 121.3(11) . . ?
C7A C8A C27A 107.1(6) . . ?
C8A C9A C10A 118.6(14) . . ?
C8A C9A C4A 120.7(12) . . ?
C10A C9A C4A 112.5(12) . . ?
C11A C10A C9A 122.0(11) . . ?
C11A C10A C29A 108.9(6) . . ?
C9A C10A C29A 119.7(11) . . ?
C10A C11A C31A 107.0(6) . . ?
C10A C11A C12A 124.1(10) . . ?
C31A C11A C12A 121.7(10) . . ?
C13A C12A C3A 117.0(13) . . ?
C13A C12A C11A 116.9(13) . . ?
C3A C12A C11A 116.7(12) . . ?
C12A C13A C33A 121.1(10) . . ?
C12A C13A C14A 122.2(11) . . ?
C33A C13A C14A 108.1(7) . . ?
C15A C14A C35A 122.5(11) . . ?
C15A C14A C13A 120.8(11) . . ?
C35A C14A C13A 107.9(7) . . ?
C14A C15A C2A 118.8(13) . . ?
C14A C15A C16A 115.1(14) . . ?
C2A C15A C16A 117.4(12) . . ?
C37A C16A C17A 108.7(7) . . ?
C37A C16A C15A 121.8(10) . . ?
C17A C16A C15A 121.2(10) . . ?
C18A C17A C39A 122.3(9) . . ?
C18A C17A C16A 120.4(10) . . ?
C39A C17A C16A 107.6(7) . . ?
C17A C18A C1A 118.8(11) . . ?
C17A C18A C19A 118.2(11) . . ?
C1A C18A C19A 115.2(12) . . ?
C20A C19A C41A 108.0(7) . . ?
C20A C19A C18A 123.5(10) . . ?
C41A C19A C18A 120.5(10) . . ?
C6A C20A C19A 119.2(11) . . ?
C6A C20A C23A 124.0(11) . . ?
C19A C20A C23A 108.2(6) . . ?
C24A C23A C42A 121.2(10) . . ?
C24A C23A C20A 118.5(10) . . ?
C42A C23A C20A 107.5(6) . . ?
C45A C24A C25A 116.8(14) . . ?
C45A C24A C23A 117.6(14) . . ?
C25A C24A C23A 117.8(12) . . ?
C26A C25A C24A 122.1(11) . . ?
C26A C25A C7A 107.9(7) . . ?
C24A C25A C7A 121.5(11) . . ?
C25A C26A C47A 121.2(10) . . ?
C25A C26A C27A 108.6(7) . . ?
C47A C26A C27A 121.2(10) . . ?
C28A C27A C26A 121.6(10) . . ?
C28A C27A C8A 121.7(10) . . ?
C26A C27A C8A 107.5(7) . . ?
C49A C28A C27A 117.8(11) . . ?
C49A C28A C29A 118.8(11) . . ?
C27A C28A C29A 116.2(11) . . ?
C30A C29A C28A 120.5(9) . . ?
C30A C29A C10A 107.4(6) . . ?
C28A C29A C10A 122.3(9) . . ?
C51A C30A C29A 121.5(10) . . ?
C51A C30A C31A 121.3(10) . . ?
C29A C30A C31A 108.0(6) . . ?
C32A C31A C30A 120.8(9) . . ?
C32A C31A C11A 121.1(9) . . ?
C30A C31A C11A 108.7(6) . . ?
C53A C32A C33A 119.8(11) . . ?
C53A C32A C31A 116.9(11) . . ?
C33A C32A C31A 115.8(10) . . ?
C32A C33A C34A 118.8(9) . . ?
C32A C33A C13A 123.2(9) . . ?
C34A C33A C13A 107.6(6) . . ?
C55A C34A C35A 120.6(10) . . ?
C55A C34A C33A 122.4(10) . . ?
C35A C34A C33A 108.2(7) . . ?
C36A C35A C14A 120.9(11) . . ?
C36A C35A C34A 121.8(11) . . ?
C14A C35A C34A 108.2(7) . . ?
C35A C36A C57A 119.5(13) . . ?
C35A C36A C37A 120.3(13) . . ?
C57A C36A C37A 113.6(13) . . ?
C36A C37A C16A 119.3(10) . . ?
C36A C37A C38A 123.2(10) . . ?
C16A C37A C38A 107.3(7) . . ?
C59A C38A C37A 121.4(10) . . ?
C59A C38A C39A 120.7(9) . . ?
C37A C38A C39A 108.8(7) . . ?
C17A C39A C40A 120.3(10) . . ?
C17A C39A C38A 107.6(7) . . ?
C40A C39A C38A 123.1(10) . . ?
C61A C40A C41A 117.0(12) . . ?
C61A C40A C39A 115.8(11) . . ?
C41A C40A C39A 119.4(13) . . ?
C40A C41A C42A 123.0(11) . . ?
C40A C41A C19A 119.0(11) . . ?
C42A C41A C19A 107.6(7) . . ?
C23A C42A C41A 108.7(6) . . ?
C23A C42A C43A 118.6(9) . . ?
C41A C42A C43A 119.8(9) . . ?
C44A C43A C62A 115.3(11) . . ?
C44A C43A C42A 119.5(11) . . ?
C62A C43A C42A 116.1(10) . . ?
C43A C44A C65A 123.3(10) . . ?
C43A C44A C45A 120.2(9) . . ?
C65A C44A C45A 107.6(7) . . ?
C24A C45A C44A 122.8(11) . . ?
C24A C45A C46A 120.6(12) . . ?
C44A C45A C46A 107.8(7) . . ?
C47A C46A C66A 120.1(11) . . ?
C47A C46A C45A 123.6(11) . . ?
C66A C46A C45A 108.3(7) . . ?
C46A C47A C48A 121.3(14) . . ?
C46A C47A C26A 115.6(12) . . ?
C48A C47A C26A 115.2(13) . . ?
C47A C48A C68A 117.9(11) . . ?
C47A C48A C49A 124.8(11) . . ?
C68A C48A C49A 107.9(7) . . ?
C28A C49A C48A 119.0(10) . . ?
C28A C49A C50A 120.7(9) . . ?
C48A C49A C50A 108.5(7) . . ?
C69A C50A C49A 107.6(7) . . ?
C69A C50A C51A 118.8(11) . . ?
C49A C50A C51A 121.1(11) . . ?
C52A C51A C30A 118.4(13) . . ?
C52A C51A C50A 116.4(15) . . ?
C30A C51A C50A 117.0(13) . . ?
C51A C52A C71A 124.4(13) . . ?
C51A C52A C53A 119.6(12) . . ?
C71A C52A C53A 108.1(7) . . ?
C32A C53A C54A 119.9(10) . . ?
C32A C53A C52A 122.9(10) . . ?
C54A C53A C52A 108.2(7) . . ?
C55A C54A C53A 120.3(10) . . ?
C55A C54A C72A 121.7(11) . . ?
C53A C54A C72A 107.9(7) . . ?
C34A C55A C56A 116.2(15) . . ?
C34A C55A C54A 118.6(12) . . ?
C56A C55A C54A 117.6(14) . . ?
C55A C56A C57A 122.7(12) . . ?
C55A C56A C74A 120.6(11) . . ?
C57A C56A C74A 108.0(7) . . ?
C36A C57A C56A 119.0(11) . . ?
C36A C57A C58A 124.5(11) . . ?
C56A C57A C58A 108.2(7) . . ?
C59A C58A C57A 120.2(10) . . ?
C59A C58A C75A 120.9(9) . . ?
C57A C58A C75A 108.5(7) . . ?
C38A C59A C58A 116.5(11) . . ?
C38A C59A C60A 116.5(11) . . ?
C58A C59A C60A 119.8(11) . . ?
C59A C60A C61A 123.3(10) . . ?
C59A C60A C77A 120.2(11) . . ?
C61A C60A C77A 107.9(6) . . ?
C40A C61A C60A 120.5(10) . . ?
C40A C61A C62A 122.4(10) . . ?
C60A C61A C62A 108.4(6) . . ?
C63A C62A C61A 107.9(6) . . ?
C63A C62A C43A 122.0(10) . . ?
C61A C62A C43A 121.5(9) . . ?
C64A C63A C62A 121.7(11) . . ?
C64A C63A C77A 120.6(11) . . ?
C62A C63A C77A 108.1(7) . . ?
C63A C64A C22A 119.0(14) . . ?
C63A C64A C65A 116.9(12) . . ?
C22A C64A C65A 115.5(14) . . ?
C44A C65A C64A 120.9(11) . . ?
C44A C65A C66A 108.5(7) . . ?
C64A C65A C66A 121.3(11) . . ?
C46A C66A C67A 120.9(10) . . ?
C46A C66A C65A 107.8(6) . . ?
C67A C66A C65A 122.4(10) . . ?
C21A C67A C68A 119.9(11) . . ?
C21A C67A C66A 116.8(11) . . ?
C68A C67A C66A 116.7(11) . . ?
C67A C68A C48A 122.9(10) . . ?
C67A C68A C69A 120.4(10) . . ?
C48A C68A C69A 108.3(7) . . ?
C70A C69A C50A 123.2(9) . . ?
C70A C69A C68A 119.1(10) . . ?
C50A C69A C68A 107.8(7) . . ?
C71A C70A C69A 118.5(11) . . ?
C71A C70A C80A 114.3(12) . . ?
C69A C70A C80A 120.6(11) . . ?
C70A C71A C52A 118.5(11) . . ?
C70A C71A C72A 123.6(11) . . ?
C52A C71A C72A 108.0(7) . . ?
C73A C72A C71A 120.9(12) . . ?
C73A C72A C54A 122.0(12) . . ?
C71A C72A C54A 107.8(7) . . ?
C79A C73A C72A 116.3(14) . . ?
C79A C73A C74A 120.2(13) . . ?
C72A C73A C74A 114.8(13) . . ?
C56A C74A C75A 108.1(7) . . ?
C56A C74A C73A 123.0(10) . . ?
C75A C74A C73A 118.9(10) . . ?
C76A C75A C58A 120.0(10) . . ?
C76A C75A C74A 120.6(10) . . ?
C58A C75A C74A 107.2(6) . . ?
C77A C76A C78A 114.1(11) . . ?
C77A C76A C75A 118.5(12) . . ?
C78A C76A C75A 118.7(11) . . ?
C76A C77A C63A 123.6(11) . . ?
C76A C77A C60A 120.4(11) . . ?
C63A C77A C60A 107.8(7) . . ?
C76A C78A C79A 120.7(10) . . ?
C76A C78A C22A 123.0(10) . . ?
C79A C78A C22A 108.2(7) . . ?
C73A C79A C78A 120.8(11) . . ?
C73A C79A C80A 122.8(11) . . ?
C78A C79A C80A 107.8(6) . . ?
C70A C80A C21A 119.4(10) . . ?
C70A C80A C79A 121.7(10) . . ?
C21A C80A C79A 108.3(7) . . ?
C67A C21A C80A 120.3(10) . . ?
C67A C21A C22A 120.6(10) . . ?
C80A C21A C22A 108.0(7) . . ?
C64A C22A C78A 119.6(12) . . ?
C64A C22A C21A 123.0(11) . . ?
C78A C22A C21A 107.7(7) . . ?
C2E C1E C5E 108.0(7) . . ?
C2E C1E C18E 121.4(13) . . ?
C5E C1E C18E 121.9(14) . . ?
C15E C2E C1E 118.9(13) . . ?
C15E C2E C3E 124.1(12) . . ?
C1E C2E C3E 108.3(7) . . ?
C12E C3E C2E 118.9(14) . . ?
C12E C3E C4E 123.4(14) . . ?
C2E C3E C4E 108.1(7) . . ?
C5E C4E C3E 107.7(7) . . ?
C5E C4E C9E 122.4(14) . . ?
C3E C4E C9E 120.7(13) . . ?
C4E C5E C1E 107.9(7) . . ?
C4E C5E C6E 119.2(13) . . ?
C1E C5E C6E 122.0(13) . . ?
C20E C6E C7E 121(2) . . ?
C20E C6E C5E 114.9(18) . . ?
C7E C6E C5E 115.7(17) . . ?
C6E C7E C25E 119.6(14) . . ?
C6E C7E C8E 125.2(14) . . ?
C25E C7E C8E 107.7(7) . . ?
C9E C8E C7E 119.2(15) . . ?
C9E C8E C27E 119.5(13) . . ?
C7E C8E C27E 108.3(7) . . ?
C8E C9E C10E 122(2) . . ?
C8E C9E C4E 117.5(17) . . ?
C10E C9E C4E 113.5(18) . . ?
C9E C10E C11E 124.3(16) . . ?
C9E C10E C29E 119.1(16) . . ?
C11E C10E C29E 108.6(7) . . ?
C12E C11E C10E 122.1(15) . . ?
C12E C11E C31E 122.0(16) . . ?
C10E C11E C31E 107.7(7) . . ?
C11E C12E C3E 115.9(19) . . ?
C11E C12E C13E 118.5(19) . . ?
C3E C12E C13E 118.5(18) . . ?
C33E C13E C14E 108.1(7) . . ?
C33E C13E C12E 119.7(16) . . ?
C14E C13E C12E 122.6(15) . . ?
C35E C14E C13E 108.0(7) . . ?
C35E C14E C15E 120.3(14) . . ?
C13E C14E C15E 118.8(14) . . ?
C16E C15E C2E 119.4(15) . . ?
C16E C15E C14E 117.2(15) . . ?
C2E C15E C14E 116.6(15) . . ?
C15E C16E C17E 122.2(13) . . ?
C15E C16E C37E 120.6(13) . . ?
C17E C16E C37E 107.8(7) . . ?
C18E C17E C39E 121.9(14) . . ?
C18E C17E C16E 119.9(13) . . ?
C39E C17E C16E 108.3(7) . . ?
C17E C18E C19E 116.3(17) . . ?
C17E C18E C1E 118.3(16) . . ?
C19E C18E C1E 117.8(19) . . ?
C18E C19E C41E 124.6(18) . . ?
C18E C19E C20E 117.3(17) . . ?
C41E C19E C20E 107.0(17) . . ?
C6E C20E C23E 120(2) . . ?
C6E C20E C19E 125.4(18) . . ?
C23E C20E C19E 108.4(17) . . ?
C20E C23E C24E 121.0(17) . . ?
C20E C23E C42E 106.3(18) . . ?
C24E C23E C42E 124.8(18) . . ?
C45E C24E C25E 118.1(17) . . ?
C45E C24E C23E 118.4(18) . . ?
C25E C24E C23E 116.6(17) . . ?
C24E C25E C26E 123.2(13) . . ?
C24E C25E C7E 121.7(14) . . ?
C26E C25E C7E 108.3(7) . . ?
C47E C26E C25E 116.1(13) . . ?
C47E C26E C27E 125.0(13) . . ?
C25E C26E C27E 108.3(7) . . ?
C28E C27E C26E 116.9(14) . . ?
C28E C27E C8E 121.7(14) . . ?
C26E C27E C8E 107.4(7) . . ?
C49E C28E C27E 119.7(16) . . ?
C49E C28E C29E 115.2(14) . . ?
C27E C28E C29E 117.0(16) . . ?
C10E C29E C30E 107.7(7) . . ?
C10E C29E C28E 120.7(12) . . ?
C30E C29E C28E 122.1(13) . . ?
C51E C30E C31E 122.7(14) . . ?
C51E C30E C29E 118.2(14) . . ?
C31E C30E C29E 108.0(7) . . ?
C32E C31E C30E 121.9(18) . . ?
C32E C31E C11E 120.2(18) . . ?
C30E C31E C11E 108.1(7) . . ?
C31E C32E C33E 120(2) . . ?
C31E C32E C53E 118(2) . . ?
C33E C32E C53E 116(2) . . ?
C13E C33E C34E 108.0(7) . . ?
C13E C33E C32E 119.8(18) . . ?
C34E C33E C32E 124.4(17) . . ?
C33E C34E C35E 108.0(7) . . ?
C33E C34E C55E 118.3(16) . . ?
C35E C34E C55E 123.1(17) . . ?
C14E C35E C36E 119.3(16) . . ?
C14E C35E C34E 107.9(7) . . ?
C36E C35E C34E 119.8(15) . . ?
C37E C36E C35E 120.9(17) . . ?
C37E C36E C57E 114.4(15) . . ?
C35E C36E C57E 116.3(15) . . ?
C36E C37E C16E 121.2(14) . . ?
C36E C37E C38E 123.9(14) . . ?
C16E C37E C38E 108.1(7) . . ?
C59E C38E C37E 123.4(14) . . ?
C59E C38E C39E 120.6(14) . . ?
C37E C38E C39E 107.8(7) . . ?
C40E C39E C17E 121.2(13) . . ?
C40E C39E C38E 124.2(14) . . ?
C17E C39E C38E 107.9(7) . . ?
C41E C40E C39E 119.7(18) . . ?
C41E C40E C61E 114.8(18) . . ?
C39E C40E C61E 113.8(16) . . ?
C40E C41E C42E 121.5(19) . . ?
C40E C41E C19E 115.9(18) . . ?
C42E C41E C19E 106(2) . . ?
C43E C42E C41E 124(2) . . ?
C43E C42E C23E 112(2) . . ?
C41E C42E C23E 112(2) . . ?
C42E C43E C44E 123(2) . . ?
C42E C43E C62E 117(2) . . ?
C44E C43E C62E 114(2) . . ?
C45E C44E C65E 108.2(7) . . ?
C45E C44E C43E 122.4(17) . . ?
C65E C44E C43E 120.6(17) . . ?
C24E C45E C44E 119.6(16) . . ?
C24E C45E C46E 121.7(15) . . ?
C44E C45E C46E 107.8(7) . . ?
C47E C46E C66E 121.5(16) . . ?
C47E C46E C45E 119.9(16) . . ?
C66E C46E C45E 108.1(7) . . ?
C48E C47E C26E 114.7(15) . . ?
C48E C47E C46E 118.2(17) . . ?
C26E C47E C46E 120.5(16) . . ?
C47E C48E C68E 121.5(14) . . ?
C47E C48E C49E 122.5(14) . . ?
C68E C48E C49E 108.1(7) . . ?
C28E C49E C48E 120.8(13) . . ?
C28E C49E C50E 123.5(14) . . ?
C48E C49E C50E 108.0(7) . . ?
C51E C50E C69E 122.5(13) . . ?
C51E C50E C49E 119.6(13) . . ?
C69E C50E C49E 107.6(7) . . ?
C50E C51E C30E 121.3(16) . . ?
C50E C51E C52E 115.8(16) . . ?
C30E C51E C52E 116.3(16) . . ?
C53E C52E C71E 107.5(7) . . ?
C53E C52E C51E 120.0(13) . . ?
C71E C52E C51E 121.6(13) . . ?
C32E C53E C52E 121.0(15) . . ?
C32E C53E C54E 120.3(15) . . ?
C52E C53E C54E 108.6(7) . . ?
C55E C54E C72E 119.5(14) . . ?
C55E C54E C53E 123.1(13) . . ?
C72E C54E C53E 107.8(7) . . ?
C56E C55E C54E 119.7(18) . . ?
C56E C55E C34E 116.0(17) . . ?
C54E C55E C34E 117.5(18) . . ?
C55E C56E C57E 122.1(14) . . ?
C55E C56E C74E 120.4(14) . . ?
C57E C56E C74E 108.3(7) . . ?
C56E C57E C58E 108.2(7) . . ?
C56E C57E C36E 122.2(12) . . ?
C58E C57E C36E 120.5(12) . . ?
C59E C58E C75E 121.5(13) . . ?
C59E C58E C57E 121.0(14) . . ?
C75E C58E C57E 107.5(7) . . ?
C38E C59E C58E 116.7(17) . . ?
C38E C59E C60E 119.5(16) . . ?
C58E C59E C60E 116.6(16) . . ?
C61E C60E C77E 108.1(7) . . ?
C61E C60E C59E 121.0(13) . . ?
C77E C60E C59E 119.9(13) . . ?
C60E C61E C62E 107.9(7) . . ?
C60E C61E C40E 120.5(14) . . ?
C62E C61E C40E 123.7(14) . . ?
C63E C62E C61E 108.1(7) . . ?
C63E C62E C43E 123.4(17) . . ?
C61E C62E C43E 118.6(17) . . ?
C64E C63E C62E 121.0(14) . . ?
C64E C63E C77E 122.8(14) . . ?
C62E C63E C77E 107.6(7) . . ?
C65E C64E C22E 120.0(16) . . ?
C65E C64E C63E 114.7(16) . . ?
C22E C64E C63E 117.0(17) . . ?
C64E C65E C66E 118.5(14) . . ?
C64E C65E C44E 125.7(15) . . ?
C66E C65E C44E 107.8(7) . . ?
C46E C66E C65E 108.1(7) . . ?
C46E C66E C67E 120.6(14) . . ?
C65E C66E C67E 121.4(14) . . ?
C68E C67E C21E 116.7(14) . . ?
C68E C67E C66E 117.1(14) . . ?
C21E C67E C66E 120.1(14) . . ?
C67E C68E C48E 120.9(12) . . ?
C67E C68E C69E 122.8(12) . . ?
C48E C68E C69E 107.9(7) . . ?
C70E C69E C50E 122.7(14) . . ?
C70E C69E C68E 119.3(13) . . ?
C50E C69E C68E 108.3(7) . . ?
C69E C70E C71E 116.4(16) . . ?
C69E C70E C80E 119.6(16) . . ?
C71E C70E C80E 116.6(17) . . ?
C70E C71E C72E 121.5(13) . . ?
C70E C71E C52E 120.6(13) . . ?
C72E C71E C52E 107.9(7) . . ?
C73E C72E C54E 122.3(13) . . ?
C73E C72E C71E 120.2(13) . . ?
C54E C72E C71E 108.2(7) . . ?
C72E C73E C79E 120.7(15) . . ?
C72E C73E C74E 117.3(15) . . ?
C79E C73E C74E 115.3(15) . . ?
C56E C74E C75E 107.4(7) . . ?
C56E C74E C73E 120.7(12) . . ?
C75E C74E C73E 123.0(12) . . ?
C76E C75E C58E 122.9(14) . . ?
C76E C75E C74E 120.1(13) . . ?
C58E C75E C74E 108.6(7) . . ?
C75E C76E C78E 118.0(17) . . ?
C75E C76E C77E 115.5(16) . . ?
C78E C76E C77E 118.2(17) . . ?
C76E C77E C60E 123.2(14) . . ?
C76E C77E C63E 119.6(14) . . ?
C60E C77E C63E 108.2(7) . . ?
C76E C78E C79E 121.9(13) . . ?
C76E C78E C22E 121.6(14) . . ?
C79E C78E C22E 107.9(7) . . ?
C78E C79E C80E 107.9(7) . . ?
C78E C79E C73E 121.2(13) . . ?
C80E C79E C73E 119.6(13) . . ?
C21E C80E C79E 108.2(7) . . ?
C21E C80E C70E 118.6(13) . . ?
C79E C80E C70E 120.9(14) . . ?
C67E C21E C22E 117.3(12) . . ?
C67E C21E C80E 122.6(13) . . ?
C22E C21E C80E 108.1(7) . . ?
C64E C22E C21E 122.2(13) . . ?
C64E C22E C78E 120.7(13) . . ?
C21E C22E C78E 107.9(7) . . ?
C4P C5P C6P 124.2(5) . . ?
C4P C5P H5P 117.9 . . ?
C6P C5P H5P 117.9 . . ?
N2 Ni1 N1 90.36(19) . . ?
N2 Ni1 N4 177.24(18) . . ?
N1 Ni1 N4 89.66(19) . . ?
N2 Ni1 N3 89.72(19) . . ?
N1 Ni1 N3 177.20(17) . . ?
N4 Ni1 N3 90.14(19) . . ?
C22P N1 C15P 103.8(4) . . ?
C22P N1 Ni1 127.6(4) . . ?
C15P N1 Ni1 128.6(4) . . ?
C31P N2 C24P 103.2(4) . . ?
C31P N2 Ni1 128.5(4) . . ?
C24P N2 Ni1 128.2(4) . . ?
C4P N3 C33P 104.4(4) . . ?
C4P N3 Ni1 127.6(4) . . ?
C33P N3 Ni1 128.0(4) . . ?
C6P N4 C13P 103.7(4) . . ?
C6P N4 Ni1 128.2(4) . . ?
C13P N4 Ni1 128.1(4) . . ?
C2P C1P H1P1 109.5 . . ?
C2P C1P H1P2 109.5 . . ?
H1P1 C1P H1P2 109.5 . . ?
C2P C1P H1P3 109.5 . . ?
H1P1 C1P H1P3 109.5 . . ?
H1P2 C1P H1P3 109.5 . . ?
C3P C2P C1P 111.3(5) . . ?
C3P C2P H2P1 109.4 . . ?
C1P C2P H2P1 109.4 . . ?
C3P C2P H2P2 109.4 . . ?
C1P C2P H2P2 109.4 . . ?
H2P1 C2P H2P2 108.0 . . ?
C34P C3P C4P 106.6(5) . . ?
C34P C3P C2P 128.2(5) . . ?
C4P C3P C2P 124.9(5) . . ?
N3 C4P C5P 125.4(5) . . ?
N3 C4P C3P 111.5(5) . . ?
C5P C4P C3P 123.1(5) . . ?
C5P C6P N4 124.4(5) . . ?
C5P C6P C7P 123.5(5) . . ?
N4 C6P C7P 112.1(5) . . ?
C12P C7P C6P 106.6(5) . . ?
C12P C7P C8P 129.3(5) . . ?
C6P C7P C8P 124.1(5) . . ?
C7P C8P C9P 112.7(5) . . ?
C7P C8P H8P1 109.0 . . ?
C9P C8P H8P1 109.0 . . ?
C7P C8P H8P2 109.0 . . ?
C9P C8P H8P2 109.0 . . ?
H8P1 C8P H8P2 107.8 . . ?
C8P C9P H9P1 109.5 . . ?
C8P C9P H9P2 109.5 . . ?
H9P1 C9P H9P2 109.5 . . ?
C8P C9P H9P3 109.5 . . ?
H9P1 C9P H9P3 109.5 . . ?
H9P2 C9P H9P3 109.5 . . ?
C11P C10P H10A 109.5 . . ?
C11P C10P H10B 109.5 . . ?
H10A C10P H10B 109.5 . . ?
C11P C10P H10C 109.5 . . ?
H10A C10P H10C 109.5 . . ?
H10B C10P H10C 109.5 . . ?
C12P C11P C10P 112.5(5) . . ?
C12P C11P H11A 109.1 . . ?
C10P C11P H11A 109.1 . . ?
C12P C11P H11B 109.1 . . ?
C10P C11P H11B 109.1 . . ?
H11A C11P H11B 107.8 . . ?
C7P C12P C13P 106.1(5) . . ?
C7P C12P C11P 129.0(5) . . ?
C13P C12P C11P 124.8(5) . . ?
C14P C13P N4 125.2(5) . . ?
C14P C13P C12P 123.3(5) . . ?
N4 C13P C12P 111.5(5) . . ?
C13P C14P C15P 123.6(5) . . ?
C13P C14P H14P 118.2 . . ?
C15P C14P H14P 118.2 . . ?
N1 C15P C14P 124.8(5) . . ?
N1 C15P C16P 112.1(5) . . ?
C14P C15P C16P 123.0(5) . . ?
C19P C16P C15P 106.3(5) . . ?
C19P C16P C17P 128.7(5) . . ?
C15P C16P C17P 124.8(5) . . ?
C16P C17P C18P 112.2(5) . . ?
C16P C17P H17A 109.2 . . ?
C18P C17P H17A 109.2 . . ?
C16P C17P H17B 109.2 . . ?
C18P C17P H17B 109.2 . . ?
H17A C17P H17B 107.9 . . ?
C17P C18P H18A 109.5 . . ?
C17P C18P H18B 109.5 . . ?
H18A C18P H18B 109.5 . . ?
C17P C18P H18C 109.5 . . ?
H18A C18P H18C 109.5 . . ?
H18B C18P H18C 109.5 . . ?
C16P C19P C22P 106.0(5) . . ?
C16P C19P C20P 129.5(5) . . ?
C22P C19P C20P 124.4(5) . . ?
C19P C20P C21P 112.7(5) . . ?
C19P C20P H20A 109.1 . . ?
C21P C20P H20A 109.1 . . ?
C19P C20P H20B 109.1 . . ?
C21P C20P H20B 109.1 . . ?
H20A C20P H20B 107.8 . . ?
C20P C21P H21A 109.5 . . ?
C20P C21P H21B 109.5 . . ?
H21A C21P H21B 109.5 . . ?
C20P C21P H21C 109.5 . . ?
H21A C21P H21C 109.5 . . ?
H21B C21P H21C 109.5 . . ?
N1 C22P C23P 125.8(5) . . ?
N1 C22P C19P 111.7(5) . . ?
C23P C22P C19P 122.4(5) . . ?
C24P C23P C22P 123.6(5) . . ?
C24P C23P H23P 118.2 . . ?
C22P C23P H23P 118.2 . . ?
C23P C24P N2 124.4(5) . . ?
C23P C24P C25P 123.4(5) . . ?
N2 C24P C25P 112.2(5) . . ?
C30P C25P C24P 106.6(5) . . ?
C30P C25P C26P 128.7(5) . . ?
C24P C25P C26P 124.6(5) . . ?
C25P C26P C27P 113.4(5) . . ?
C25P C26P H26A 108.9 . . ?
C27P C26P H26A 108.9 . . ?
C25P C26P H26B 108.9 . . ?
C27P C26P H26B 108.9 . . ?
H26A C26P H26B 107.7 . . ?
C26P C27P H27A 109.5 . . ?
C26P C27P H27B 109.5 . . ?
H27A C27P H27B 109.5 . . ?
C26P C27P H27C 109.5 . . ?
H27A C27P H27C 109.5 . . ?
H27B C27P H27C 109.5 . . ?
C29P C28P H28A 109.5 . . ?
C29P C28P H28B 109.5 . . ?
H28A C28P H28B 109.5 . . ?
C29P C28P H28C 109.5 . . ?
H28A C28P H28C 109.5 . . ?
H28B C28P H28C 109.5 . . ?
C30P C29P C28P 112.9(5) . . ?
C30P C29P H29A 109.0 . . ?
C28P C29P H29A 109.0 . . ?
C30P C29P H29B 109.0 . . ?
C28P C29P H29B 109.0 . . ?
H29A C29P H29B 107.8 . . ?
C25P C30P C31P 106.1(5) . . ?
C25P C30P C29P 129.6(5) . . ?
C31P C30P C29P 124.2(5) . . ?
C32P C31P N2 124.9(5) . . ?
C32P C31P C30P 123.2(5) . . ?
N2 C31P C30P 111.9(5) . . ?
C33P C32P C31P 123.5(5) . . ?
C33P C32P H32P 118.2 . . ?
C31P C32P H32P 118.2 . . ?
C32P C33P N3 125.3(5) . . ?
C32P C33P C34P 123.1(5) . . ?
N3 C33P C34P 111.5(5) . . ?
C3P C34P C33P 106.0(5) . . ?
C3P C34P C35P 129.5(5) . . ?
C33P C34P C35P 124.4(5) . . ?
C34P C35P C36P 111.9(5) . . ?
C34P C35P H35A 109.2 . . ?
C36P C35P H35A 109.2 . . ?
C34P C35P H35B 109.2 . . ?
C36P C35P H35B 109.2 . . ?
H35A C35P H35B 107.9 . . ?
C35P C36P H36A 109.5 . . ?
C35P C36P H36B 109.5 . . ?
H36A C36P H36B 109.5 . . ?
C35P C36P H36C 109.5 . . ?
H36A C36P H36C 109.5 . . ?
H36B C36P H36C 109.5 . . ?
S2S C1S S1S 176.8(10) . . ?

loop_
_geom_bond_atom_site_label_1
_geom_bond_atom_site_label_2
_geom_bond_distance
_geom_bond_site_symmetry_2
_geom_bond_publ_flag
Sc1 C100 2.083(6) . ?
Sc2 C100 1.989(7) . ?
Sc3 C100 2.030(7) . ?
Sc4 C100 2.156(7) . ?
Sc5 C100 2.068(7) . ?
Sc6 C100 2.034(7) . ?
Sc7 C100 2.089(6) . ?
Sc8 C100 2.086(7) . ?
Sc9 C100 2.053(10) . ?
Sc10 C100 2.089(12) . ?
Sc11 C100 2.131(16) . ?
Sc12 C100 2.022(15) . ?
Sc13 C100 1.98(4) . ?
Sc14 C100 2.05(2) . ?
Sc15 C100 2.07(2) . ?
Sc16 C100 2.21(3) . ?
Sc17 C100 1.97(3) . ?
C100 C102 1.308(18) . ?
C100 C101 1.401(16) . ?
C1A C18A 1.422(17) . ?
C1A C2A 1.437(11) . ?
C1A C5A 1.446(11) . ?
C2A C15A 1.42(2) . ?
C2A C3A 1.454(11) . ?
C3A C12A 1.45(2) . ?
C3A C4A 1.449(11) . ?
C4A C5A 1.449(11) . ?
C4A C9A 1.49(2) . ?
C5A C6A 1.451(19) . ?
C6A C20A 1.343(19) . ?
C6A C7A 1.46(2) . ?
C7A C25A 1.435(11) . ?
C7A C8A 1.437(11) . ?
C8A C9A 1.402(19) . ?
C8A C27A 1.457(11) . ?
C9A C10A 1.443(19) . ?
C10A C11A 1.440(11) . ?
C10A C29A 1.450(11) . ?
C11A C31A 1.448(10) . ?
C11A C12A 1.450(19) . ?
C12A C13A 1.403(19) . ?
C13A C33A 1.443(11) . ?
C13A C14A 1.445(11) . ?
C14A C15A 1.405(19) . ?
C14A C35A 1.434(11) . ?
C15A C16A 1.46(2) . ?
C16A C37A 1.424(11) . ?
C16A C17A 1.444(11) . ?
C17A C18A 1.377(16) . ?
C17A C39A 1.430(11) . ?
C18A C19A 1.474(17) . ?
C19A C20A 1.443(11) . ?
C19A C41A 1.449(11) . ?
C20A C23A 1.451(11) . ?
C23A C24A 1.434(19) . ?
C23A C42A 1.439(10) . ?
C24A C45A 1.388(19) . ?
C24A C25A 1.43(2) . ?
C25A C26A 1.427(11) . ?
C26A C47A 1.43(2) . ?
C26A C27A 1.443(11) . ?
C27A C28A 1.431(14) . ?
C28A C49A 1.413(14) . ?
C28A C29A 1.443(14) . ?
C29A C30A 1.441(10) . ?
C30A C51A 1.430(19) . ?
C30A C31A 1.443(10) . ?
C31A C32A 1.432(15) . ?
C32A C53A 1.418(16) . ?
C32A C33A 1.427(17) . ?
C33A C34A 1.442(11) . ?
C34A C55A 1.39(2) . ?
C34A C35A 1.441(11) . ?
C35A C36A 1.360(19) . ?
C36A C57A 1.382(19) . ?
C36A C37A 1.414(19) . ?
C37A C38A 1.432(11) . ?
C38A C59A 1.392(14) . ?
C38A C39A 1.438(11) . ?
C39A C40A 1.435(17) . ?
C40A C61A 1.409(17) . ?
C40A C41A 1.430(19) . ?
C41A C42A 1.446(11) . ?
C42A C43A 1.466(16) . ?
C43A C44A 1.377(16) . ?
C43A C62A 1.460(16) . ?
C44A C65A 1.442(11) . ?
C44A C45A 1.442(11) . ?
C45A C46A 1.451(11) . ?
C46A C47A 1.398(19) . ?
C46A C66A 1.430(11) . ?
C47A C48A 1.418(18) . ?
C48A C68A 1.429(11) . ?
C48A C49A 1.439(11) . ?
C49A C50A 1.445(11) . ?
C50A C69A 1.439(11) . ?
C50A C51A 1.460(18) . ?
C51A C52A 1.42(2) . ?
C52A C71A 1.448(12) . ?
C52A C53A 1.448(12) . ?
C53A C54A 1.447(11) . ?
C54A C55A 1.432(19) . ?
C54A C72A 1.455(12) . ?
C55A C56A 1.411(17) . ?
C56A C57A 1.433(11) . ?
C56A C74A 1.445(11) . ?
C57A C58A 1.441(11) . ?
C58A C59A 1.404(14) . ?
C58A C75A 1.442(11) . ?
C59A C60A 1.424(14) . ?
C60A C61A 1.434(11) . ?
C60A C77A 1.443(12) . ?
C61A C62A 1.436(11) . ?
C62A C63A 1.436(11) . ?
C63A C64A 1.39(2) . ?
C63A C77A 1.442(11) . ?
C64A C22A 1.434(19) . ?
C64A C65A 1.44(2) . ?
C65A C66A 1.443(11) . ?
C66A C67A 1.433(14) . ?
C67A C21A 1.421(14) . ?
C67A C68A 1.429(14) . ?
C68A C69A 1.452(11) . ?
C69A C70A 1.424(14) . ?
C70A C71A 1.413(14) . ?
C70A C80A 1.439(14) . ?
C71A C72A 1.452(11) . ?
C72A C73A 1.42(2) . ?
C73A C79A 1.395(19) . ?
C73A C74A 1.46(2) . ?
C74A C75A 1.453(11) . ?
C75A C76A 1.442(14) . ?
C76A C77A 1.434(14) . ?
C76A C78A 1.438(14) . ?
C78A C79A 1.449(11) . ?
C78A C22A 1.452(11) . ?
C79A C80A 1.451(11) . ?
C80A C21A 1.444(11) . ?
C21A C22A 1.454(11) . ?
C1E C2E 1.439(12) . ?
C1E C5E 1.448(11) . ?
C1E C18E 1.48(2) . ?
C2E C15E 1.43(2) . ?
C2E C3E 1.439(12) . ?
C3E C12E 1.41(3) . ?
C3E C4E 1.449(11) . ?
C4E C5E 1.447(11) . ?
C4E C9E 1.46(3) . ?
C5E C6E 1.48(3) . ?
C6E C20E 1.39(3) . ?
C6E C7E 1.42(2) . ?
C7E C25E 1.437(12) . ?
C7E C8E 1.438(11) . ?
C8E C9E 1.42(3) . ?
C8E C27E 1.442(12) . ?
C9E C10E 1.420(17) . ?
C10E C11E 1.430(12) . ?
C10E C29E 1.432(10) . ?
C11E C12E 1.39(3) . ?
C11E C31E 1.437(13) . ?
C12E C13E 1.45(3) . ?
C13E C33E 1.433(12) . ?
C13E C14E 1.438(12) . ?
C14E C35E 1.433(12) . ?
C14E C15E 1.45(2) . ?
C15E C16E 1.42(2) . ?
C16E C17E 1.445(12) . ?
C16E C37E 1.447(12) . ?
C17E C18E 1.40(3) . ?
C17E C39E 1.443(12) . ?
C18E C19E 1.43(3) . ?
C19E C41E 1.49(3) . ?
C19E C20E 1.55(3) . ?
C20E C23E 1.43(3) . ?
C23E C24E 1.46(3) . ?
C23E C42E 1.50(3) . ?
C24E C45E 1.33(3) . ?
C24E C25E 1.43(2) . ?
C25E C26E 1.431(12) . ?
C26E C47E 1.41(2) . ?
C26E C27E 1.441(12) . ?
C27E C28E 1.42(2) . ?
C28E C49E 1.38(2) . ?
C28E C29E 1.49(2) . ?
C29E C30E 1.438(12) . ?
C30E C51E 1.40(2) . ?
C30E C31E 1.433(12) . ?
C31E C32E 1.38(3) . ?
C32E C33E 1.45(3) . ?
C32E C53E 1.45(3) . ?
C33E C34E 1.436(12) . ?
C34E C35E 1.439(13) . ?
C34E C55E 1.48(3) . ?
C35E C36E 1.44(2) . ?
C36E C37E 1.34(2) . ?
C36E C57E 1.47(2) . ?
C37E C38E 1.448(12) . ?
C38E C59E 1.32(2) . ?
C38E C39E 1.450(12) . ?
C39E C40E 1.44(2) . ?
C40E C41E 1.43(3) . ?
C40E C61E 1.46(2) . ?
C41E C42E 1.43(3) . ?
C42E C43E 1.39(3) . ?
C43E C44E 1.43(3) . ?
C43E C62E 1.47(3) . ?
C44E C45E 1.427(12) . ?
C44E C65E 1.432(12) . ?
C45E C46E 1.433(12) . ?
C46E C47E 1.41(2) . ?
C46E C66E 1.426(12) . ?
C47E C48E 1.40(2) . ?
C48E C68E 1.432(12) . ?
C48E C49E 1.439(12) . ?
C49E C50E 1.441(12) . ?
C50E C51E 1.40(2) . ?
C50E C69E 1.434(12) . ?
C51E C52E 1.46(2) . ?
C52E C53E 1.449(15) . ?
C52E C71E 1.460(15) . ?
C53E C54E 1.456(15) . ?
C54E C55E 1.41(2) . ?
C54E C72E 1.448(15) . ?
C55E C56E 1.39(2) . ?
C56E C57E 1.437(12) . ?
C56E C74E 1.437(12) . ?
C57E C58E 1.443(12) . ?
C58E C59E 1.42(2) . ?
C58E C75E 1.434(12) . ?
C59E C60E 1.46(2) . ?
C60E C61E 1.436(12) . ?
C60E C77E 1.436(12) . ?
C61E C62E 1.442(12) . ?
C62E C63E 1.441(13) . ?
C63E C64E 1.43(2) . ?
C63E C77E 1.442(12) . ?
C64E C65E 1.42(2) . ?
C64E C22E 1.43(2) . ?
C65E C66E 1.429(12) . ?
C66E C67E 1.44(2) . ?
C67E C68E 1.43(2) . ?
C67E C21E 1.435(15) . ?
C68E C69E 1.439(12) . ?
C69E C70E 1.42(2) . ?
C70E C71E 1.44(3) . ?
C70E C80E 1.46(2) . ?
C71E C72E 1.459(14) . ?
C72E C73E 1.38(2) . ?
C73E C79E 1.441(16) . ?
C73E C74E 1.45(2) . ?
C74E C75E 1.445(11) . ?
C75E C76E 1.416(17) . ?
C76E C78E 1.430(16) . ?
C76E C77E 1.43(3) . ?
C78E C79E 1.438(12) . ?
C78E C22E 1.446(11) . ?
C79E C80E 1.440(10) . ?
C80E C21E 1.435(10) . ?
C21E C22E 1.435(12) . ?
C5P C4P 1.374(8) . ?
C5P C6P 1.376(8) . ?
C5P H5P 0.9500 . ?
Ni1 N2 1.945(4) . ?
Ni1 N1 1.948(4) . ?
Ni1 N4 1.949(4) . ?
Ni1 N3 1.957(4) . ?
N1 C22P 1.374(7) . ?
N1 C15P 1.378(7) . ?
N2 C31P 1.378(7) . ?
N2 C24P 1.391(7) . ?
N3 C4P 1.366(7) . ?
N3 C33P 1.376(7) . ?
N4 C6P 1.378(7) . ?
N4 C13P 1.390(7) . ?
C1P C2P 1.527(8) . ?
C1P H1P1 0.9800 . ?
C1P H1P2 0.9800 . ?
C1P H1P3 0.9800 . ?
C2P C3P 1.499(7) . ?
C2P H2P1 0.9900 . ?
C2P H2P2 0.9900 . ?
C3P C34P 1.353(8) . ?
C3P C4P 1.450(7) . ?
C6P C7P 1.444(8) . ?
C7P C12P 1.361(8) . ?
C7P C8P 1.509(7) . ?
C8P C9P 1.509(9) . ?
C8P H8P1 0.9900 . ?
C8P H8P2 0.9900 . ?
C9P H9P1 0.9800 . ?
C9P H9P2 0.9800 . ?
C9P H9P3 0.9800 . ?
C10P C11P 1.529(10) . ?
C10P H10A 0.9800 . ?
C10P H10B 0.9800 . ?
C10P H10C 0.9800 . ?
C11P C12P 1.497(8) . ?
C11P H11A 0.9900 . ?
C11P H11B 0.9900 . ?
C12P C13P 1.454(8) . ?
C13P C14P 1.364(8) . ?
C14P C15P 1.380(8) . ?
C14P H14P 0.9500 . ?
C15P C16P 1.438(7) . ?
C16P C19P 1.361(8) . ?
C16P C17P 1.502(8) . ?
C17P C18P 1.523(9) . ?
C17P H17A 0.9900 . ?
C17P H17B 0.9900 . ?
C18P H18A 0.9800 . ?
C18P H18B 0.9800 . ?
C18P H18C 0.9800 . ?
C19P C22P 1.452(7) . ?
C19P C20P 1.493(8) . ?
C20P C21P 1.520(9) . ?
C20P H20A 0.9900 . ?
C20P H20B 0.9900 . ?
C21P H21A 0.9800 . ?
C21P H21B 0.9800 . ?
C21P H21C 0.9800 . ?
C22P C23P 1.377(8) . ?
C23P C24P 1.377(8) . ?
C23P H23P 0.9500 . ?
C24P C25P 1.438(8) . ?
C25P C30P 1.355(8) . ?
C25P C26P 1.502(8) . ?
C26P C27P 1.531(9) . ?
C26P H26A 0.9900 . ?
C26P H26B 0.9900 . ?
C27P H27A 0.9800 . ?
C27P H27B 0.9800 . ?
C27P H27C 0.9800 . ?
C28P C29P 1.518(9) . ?
C28P H28A 0.9800 . ?
C28P H28B 0.9800 . ?
C28P H28C 0.9800 . ?
C29P C30P 1.496(8) . ?
C29P H29A 0.9900 . ?
C29P H29B 0.9900 . ?
C30P C31P 1.458(8) . ?
C31P C32P 1.376(8) . ?
C32P C33P 1.373(8) . ?
C32P H32P 0.9500 . ?
C33P C34P 1.450(7) . ?
C34P C35P 1.497(8) . ?
C35P C36P 1.538(8) . ?
C35P H35A 0.9900 . ?
C35P H35B 0.9900 . ?
C36P H36A 0.9800 . ?
C36P H36B 0.9800 . ?
C36P H36C 0.9800 . ?
S2S C1S 1.517(18) . ?
S1S C1S 1.577(18) . ?

loop_
_geom_torsion_atom_site_label_1
_geom_torsion_atom_site_label_2
_geom_torsion_atom_site_label_3
_geom_torsion_atom_site_label_4
_geom_torsion
_geom_torsion_site_symmetry_1
_geom_torsion_site_symmetry_2
_geom_torsion_site_symmetry_3
_geom_torsion_site_symmetry_4
_geom_torsion_publ_flag
C18A C1A C2A C15A -7.6(13) . . . . ?
C5A C1A C2A C15A 141.5(11) . . . . ?
C18A C1A C2A C3A -149.2(9) . . . . ?
C5A C1A C2A C3A -0.1(4) . . . . ?
C15A C2A C3A C12A -2.1(14) . . . . ?
C1A C2A C3A C12A 138.8(11) . . . . ?
C15A C2A C3A C4A -141.0(11) . . . . ?
C1A C2A C3A C4A -0.1(4) . . . . ?
C12A C3A C4A C5A -140.0(11) . . . . ?
C2A C3A C4A C5A 0.2(7) . . . . ?
C12A C3A C4A C9A 4.5(15) . . . . ?
C2A C3A C4A C9A 144.8(11) . . . . ?
C18A C1A C5A C4A 150.3(9) . . . . ?
C2A C1A C5A C4A 0.3(7) . . . . ?
C18A C1A C5A C6A -1.9(13) . . . . ?
C2A C1A C5A C6A -152.0(10) . . . . ?
C3A C4A C5A C1A -0.3(8) . . . . ?
C9A C4A C5A C1A -149.3(9) . . . . ?
C3A C4A C5A C6A 150.5(11) . . . . ?
C9A C4A C5A C6A 1.5(14) . . . . ?
C1A C5A C6A C20A -3.3(15) . . . . ?
C4A C5A C6A C20A -150.2(11) . . . . ?
C1A C5A C6A C7A 150.7(10) . . . . ?
C4A C5A C6A C7A 3.7(15) . . . . ?
C20A C6A C7A C25A 9.3(15) . . . . ?
C5A C6A C7A C25A -145.2(10) . . . . ?
C20A C6A C7A C8A 148.2(10) . . . . ?
C5A C6A C7A C8A -6.3(15) . . . . ?
C25A C7A C8A C9A 146.3(10) . . . . ?
C6A C7A C8A C9A 3.7(15) . . . . ?
C25A C7A C8A C27A -0.4(8) . . . . ?
C6A C7A C8A C27A -143.0(11) . . . . ?
C7A C8A C9A C10A -144.3(11) . . . . ?
C27A C8A C9A C10A -2.2(15) . . . . ?
C7A C8A C9A C4A 1.9(15) . . . . ?
C27A C8A C9A C4A 144.0(10) . . . . ?
C3A C4A C9A C8A -147.1(11) . . . . ?
C5A C4A C9A C8A -4.4(14) . . . . ?
C3A C4A C9A C10A 1.0(15) . . . . ?
C5A C4A C9A C10A 143.7(10) . . . . ?
C8A C9A C10A C11A 144.0(11) . . . . ?
C4A C9A C10A C11A -4.9(15) . . . . ?
C8A C9A C10A C29A 1.1(15) . . . . ?
C4A C9A C10A C29A -147.8(10) . . . . ?
C9A C10A C11A C31A -146.7(11) . . . . ?
C29A C10A C11A C31A -0.4(8) . . . . ?
C9A C10A C11A C12A 3.6(16) . . . . ?
C29A C10A C11A C12A 149.9(11) . . . . ?
C4A C3A C12A C13A 139.6(11) . . . . ?
C2A C3A C12A C13A 4.9(16) . . . . ?
C4A C3A C12A C11A -5.9(16) . . . . ?
C2A C3A C12A C11A -140.5(11) . . . . ?
C10A C11A C12A C13A -143.2(11) . . . . ?
C31A C11A C12A C13A 2.9(16) . . . . ?
C10A C11A C12A C3A 2.2(17) . . . . ?
C31A C11A C12A C3A 148.4(10) . . . . ?
C3A C12A C13A C33A -148.0(10) . . . . ?
C11A C12A C13A C33A -2.7(16) . . . . ?
C3A C12A C13A C14A -4.1(16) . . . . ?
C11A C12A C13A C14A 141.2(11) . . . . ?
C12A C13A C14A C15A 0.4(15) . . . . ?
C33A C13A C14A C15A 148.4(11) . . . . ?
C12A C13A C14A C35A -147.8(11) . . . . ?
C33A C13A C14A C35A 0.1(8) . . . . ?
C35A C14A C15A C2A 146.2(11) . . . . ?
C13A C14A C15A C2A 2.5(16) . . . . ?
C35A C14A C15A C16A -0.7(14) . . . . ?
C13A C14A C15A C16A -144.3(10) . . . . ?
C1A C2A C15A C14A -138.6(11) . . . . ?
C3A C2A C15A C14A -1.7(15) . . . . ?
C1A C2A C15A C16A 7.5(14) . . . . ?
C3A C2A C15A C16A 144.5(10) . . . . ?
C14A C15A C16A C37A -0.3(14) . . . . ?
C2A C15A C16A C37A -147.7(10) . . . . ?
C14A C15A C16A C17A 144.4(10) . . . . ?
C2A C15A C16A C17A -2.9(15) . . . . ?
C37A C16A C17A C18A 146.5(9) . . . . ?
C15A C16A C17A C18A -2.3(13) . . . . ?
C37A C16A C17A C39A -0.2(8) . . . . ?
C15A C16A C17A C39A -149.0(10) . . . . ?
C39A C17A C18A C1A 144.4(9) . . . . ?
C16A C17A C18A C1A 2.6(14) . . . . ?
C39A C17A C18A C19A -3.2(14) . . . . ?
C16A C17A C18A C19A -145.0(10) . . . . ?
C2A C1A C18A C17A 2.4(14) . . . . ?
C5A C1A C18A C17A -143.4(10) . . . . ?
C2A C1A C18A C19A 150.9(9) . . . . ?
C5A C1A C18A C19A 5.2(13) . . . . ?
C17A C18A C19A C20A 144.8(10) . . . . ?
C1A C18A C19A C20A -4.0(14) . . . . ?
C17A C18A C19A C41A -0.4(14) . . . . ?
C1A C18A C19A C41A -149.2(9) . . . . ?
C5A C6A C20A C19A 4.6(15) . . . . ?
C7A C6A C20A C19A -148.8(10) . . . . ?
C5A C6A C20A C23A 148.6(10) . . . . ?
C7A C6A C20A C23A -4.8(15) . . . . ?
C41A C19A C20A C6A 147.9(10) . . . . ?
C18A C19A C20A C6A -1.0(14) . . . . ?
C41A C19A C20A C23A -1.3(8) . . . . ?
C18A C19A C20A C23A -150.1(10) . . . . ?
C6A C20A C23A C24A -4.1(14) . . . . ?
C19A C20A C23A C24A 143.3(10) . . . . ?
C6A C20A C23A C42A -146.3(10) . . . . ?
C19A C20A C23A C42A 1.0(7) . . . . ?
C42A C23A C24A C45A -3.3(16) . . . . ?
C20A C23A C24A C45A -140.2(11) . . . . ?
C42A C23A C24A C25A 145.1(11) . . . . ?
C20A C23A C24A C25A 8.1(15) . . . . ?
C45A C24A C25A C26A 0.7(16) . . . . ?
C23A C24A C25A C26A -147.8(10) . . . . ?
C45A C24A C25A C7A 145.0(10) . . . . ?
C23A C24A C25A C7A -3.6(16) . . . . ?
C8A C7A C25A C26A 0.3(7) . . . . ?
C6A C7A C25A C26A 143.5(11) . . . . ?
C8A C7A C25A C24A -148.4(11) . . . . ?
C6A C7A C25A C24A -5.1(14) . . . . ?
C24A C25A C26A C47A 1.0(14) . . . . ?
C7A C25A C26A C47A -147.4(11) . . . . ?
C24A C25A C26A C27A 148.4(11) . . . . ?
C7A C25A C26A C27A -0.1(4) . . . . ?
C25A C26A C27A C28A -147.5(11) . . . . ?
C47A C26A C27A C28A -0.1(13) . . . . ?
C25A C26A C27A C8A -0.2(4) . . . . ?
C47A C26A C27A C8A 147.2(10) . . . . ?
C9A C8A C27A C28A 0.6(14) . . . . ?
C7A C8A C27A C28A 147.6(11) . . . . ?
C9A C8A C27A C26A -146.6(10) . . . . ?
C7A C8A C27A C26A 0.4(7) . . . . ?
C26A C27A C28A C49A -5.5(15) . . . . ?
C8A C27A C28A C49A -148.3(10) . . . . ?
C26A C27A C28A C29A 144.7(9) . . . . ?
C8A C27A C28A C29A 1.9(14) . . . . ?
C49A C28A C29A C30A 5.2(15) . . . . ?
C27A C28A C29A C30A -144.7(9) . . . . ?
C49A C28A C29A C10A 146.8(10) . . . . ?
C27A C28A C29A C10A -3.1(14) . . . . ?
C11A C10A C29A C30A 0.3(7) . . . . ?
C9A C10A C29A C30A 147.5(11) . . . . ?
C11A C10A C29A C28A -145.6(11) . . . . ?
C9A C10A C29A C28A 1.6(14) . . . . ?
C28A C29A C30A C51A -0.6(13) . . . . ?
C10A C29A C30A C51A -147.3(11) . . . . ?
C28A C29A C30A C31A 146.5(11) . . . . ?
C10A C29A C30A C31A -0.1(4) . . . . ?
C51A C30A C31A C32A 0.5(13) . . . . ?
C29A C30A C31A C32A -146.8(10) . . . . ?
C51A C30A C31A C11A 147.1(10) . . . . ?
C29A C30A C31A C11A -0.1(4) . . . . ?
C10A C11A C31A C32A 146.8(10) . . . . ?
C12A C11A C31A C32A -4.3(14) . . . . ?
C10A C11A C31A C30A 0.3(7) . . . . ?
C12A C11A C31A C30A -150.9(10) . . . . ?
C30A C31A C32A C53A -2.2(14) . . . . ?
C11A C31A C32A C53A -144.8(10) . . . . ?
C30A C31A C32A C33A 147.7(9) . . . . ?
C11A C31A C32A C33A 5.1(14) . . . . ?
C53A C32A C33A C34A 3.3(14) . . . . ?
C31A C32A C33A C34A -145.7(9) . . . . ?
C53A C32A C33A C13A 144.0(10) . . . . ?
C31A C32A C33A C13A -5.0(14) . . . . ?
C12A C13A C33A C32A 3.9(15) . . . . ?
C14A C13A C33A C32A -144.4(10) . . . . ?
C12A C13A C33A C34A 148.3(11) . . . . ?
C14A C13A C33A C34A -0.1(7) . . . . ?
C32A C33A C34A C55A -1.3(13) . . . . ?
C13A C33A C34A C55A -147.5(11) . . . . ?
C32A C33A C34A C35A 146.2(9) . . . . ?
C13A C33A C34A C35A 0.0(4) . . . . ?
C15A C14A C35A C36A -0.4(14) . . . . ?
C13A C14A C35A C36A 147.3(10) . . . . ?
C15A C14A C35A C34A -147.8(10) . . . . ?
C13A C14A C35A C34A -0.1(7) . . . . ?
C55A C34A C35A C36A 1.2(13) . . . . ?
C33A C34A C35A C36A -147.0(10) . . . . ?
C55A C34A C35A C14A 148.2(11) . . . . ?
C33A C34A C35A C14A 0.1(4) . . . . ?
C14A C35A C36A C57A -147.1(10) . . . . ?
C34A C35A C36A C57A -4.1(15) . . . . ?
C14A C35A C36A C37A 2.5(15) . . . . ?
C34A C35A C36A C37A 145.5(10) . . . . ?
C35A C36A C37A C16A -3.5(14) . . . . ?
C57A C36A C37A C16A 147.8(9) . . . . ?
C35A C36A C37A C38A -144.4(10) . . . . ?
C57A C36A C37A C38A 6.9(14) . . . . ?
C17A C16A C37A C36A -146.2(10) . . . . ?
C15A C16A C37A C36A 2.4(13) . . . . ?
C17A C16A C37A C38A 0.2(7) . . . . ?
C15A C16A C37A C38A 148.8(9) . . . . ?
C36A C37A C38A C59A -2.5(13) . . . . ?
C16A C37A C38A C59A -147.3(10) . . . . ?
C36A C37A C38A C39A 144.7(10) . . . . ?
C16A C37A C38A C39A -0.1(4) . . . . ?
C18A C17A C39A C40A 2.2(13) . . . . ?
C16A C17A C39A C40A 148.2(10) . . . . ?
C18A C17A C39A C38A -145.9(9) . . . . ?
C16A C17A C39A C38A 0.1(7) . . . . ?
C59A C38A C39A C17A 147.4(10) . . . . ?
C37A C38A C39A C17A 0.0(4) . . . . ?
C59A C38A C39A C40A 0.4(13) . . . . ?
C37A C38A C39A C40A -147.0(10) . . . . ?
C17A C39A C40A C61A -145.7(10) . . . . ?
C38A C39A C40A C61A -2.6(15) . . . . ?
C17A C39A C40A C41A 2.6(15) . . . . ?
C38A C39A C40A C41A 145.6(10) . . . . ?
C61A C40A C41A C42A 1.4(16) . . . . ?
C39A C40A C41A C42A -146.5(10) . . . . ?
C61A C40A C41A C19A 141.8(11) . . . . ?
C39A C40A C41A C19A -6.1(16) . . . . ?
C20A C19A C41A C40A -144.9(12) . . . . ?
C18A C19A C41A C40A 5.1(14) . . . . ?
C20A C19A C41A C42A 1.0(7) . . . . ?
C18A C19A C41A C42A 151.0(10) . . . . ?
C24A C23A C42A C41A -141.4(11) . . . . ?
C20A C23A C42A C41A -0.4(4) . . . . ?
C24A C23A C42A C43A 0.0(13) . . . . ?
C20A C23A C42A C43A 141.0(10) . . . . ?
C40A C41A C42A C23A 143.9(12) . . . . ?
C19A C41A C42A C23A -0.3(4) . . . . ?
C40A C41A C42A C43A 3.0(14) . . . . ?
C19A C41A C42A C43A -141.3(10) . . . . ?
C23A C42A C43A C44A 2.9(14) . . . . ?
C41A C42A C43A C44A 140.1(10) . . . . ?
C23A C42A C43A C62A -142.5(9) . . . . ?
C41A C42A C43A C62A -5.3(13) . . . . ?
C62A C43A C44A C65A 0.1(14) . . . . ?
C42A C43A C44A C65A -145.6(10) . . . . ?
C62A C43A C44A C45A 143.1(9) . . . . ?
C42A C43A C44A C45A -2.6(14) . . . . ?
C25A C24A C45A C44A -144.9(10) . . . . ?
C23A C24A C45A C44A 3.7(16) . . . . ?
C25A C24A C45A C46A -1.5(15) . . . . ?
C23A C24A C45A C46A 147.1(11) . . . . ?
C43A C44A C45A C24A -0.8(14) . . . . ?
C65A C44A C45A C24A 147.3(11) . . . . ?
C43A C44A C45A C46A -148.2(10) . . . . ?
C65A C44A C45A C46A 0.0(4) . . . . ?
C24A C45A C46A C47A 0.6(14) . . . . ?
C44A C45A C46A C47A 148.8(11) . . . . ?
C24A C45A C46A C66A -148.1(11) . . . . ?
C44A C45A C46A C66A 0.1(4) . . . . ?
C66A C46A C47A C48A -1.1(16) . . . . ?
C45A C46A C47A C48A -146.4(10) . . . . ?
C66A C46A C47A C26A 146.3(10) . . . . ?
C45A C46A C47A C26A 1.1(16) . . . . ?
C25A C26A C47A C46A -1.8(15) . . . . ?
C27A C26A C47A C46A -145.2(10) . . . . ?
C25A C26A C47A C48A 147.6(10) . . . . ?
C27A C26A C47A C48A 4.3(14) . . . . ?
C46A C47A C48A C68A 2.1(16) . . . . ?
C26A C47A C48A C68A -145.5(10) . . . . ?
C46A C47A C48A C49A 144.3(11) . . . . ?
C26A C47A C48A C49A -3.2(15) . . . . ?
C27A C28A C49A C48A 6.5(14) . . . . ?
C29A C28A C49A C48A -142.9(10) . . . . ?
C27A C28A C49A C50A 145.1(10) . . . . ?
C29A C28A C49A C50A -4.3(14) . . . . ?
C47A C48A C49A C28A -2.3(13) . . . . ?
C68A C48A C49A C28A 143.1(10) . . . . ?
C47A C48A C49A C50A -145.4(11) . . . . ?
C68A C48A C49A C50A 0.0(4) . . . . ?
C28A C49A C50A C69A -142.3(10) . . . . ?
C48A C49A C50A C69A 0.1(4) . . . . ?
C28A C49A C50A C51A -1.0(14) . . . . ?
C48A C49A C50A C51A 141.3(11) . . . . ?
C29A C30A C51A C52A 142.9(12) . . . . ?
C31A C30A C51A C52A 0.0(17) . . . . ?
C29A C30A C51A C50A -4.6(16) . . . . ?
C31A C30A C51A C50A -147.5(11) . . . . ?
C69A C50A C51A C52A -5.6(16) . . . . ?
C49A C50A C51A C52A -142.7(12) . . . . ?
C69A C50A C51A C30A 142.5(11) . . . . ?
C49A C50A C51A C30A 5.5(16) . . . . ?
C30A C51A C52A C71A -143.8(12) . . . . ?
C50A C51A C52A C71A 3.9(19) . . . . ?
C30A C51A C52A C53A 1.3(18) . . . . ?
C50A C51A C52A C53A 149.0(11) . . . . ?
C33A C32A C53A C54A -1.8(14) . . . . ?
C31A C32A C53A C54A 146.8(10) . . . . ?
C33A C32A C53A C52A -145.0(11) . . . . ?
C31A C32A C53A C52A 3.7(15) . . . . ?
C51A C52A C53A C32A -3.3(16) . . . . ?
C71A C52A C53A C32A 146.9(11) . . . . ?
C51A C52A C53A C54A -150.1(14) . . . . ?
C71A C52A C53A C54A 0.1(4) . . . . ?
C32A C53A C54A C55A -1.7(13) . . . . ?
C52A C53A C54A C55A 146.3(12) . . . . ?
C32A C53A C54A C72A -147.9(11) . . . . ?
C52A C53A C54A C72A 0.2(4) . . . . ?
C35A C34A C55A C56A 3.0(15) . . . . ?
C33A C34A C55A C56A 146.6(10) . . . . ?
C35A C34A C55A C54A -145.7(10) . . . . ?
C33A C34A C55A C54A -2.2(16) . . . . ?
C53A C54A C55A C34A 3.7(15) . . . . ?
C72A C54A C55A C34A 145.1(11) . . . . ?
C53A C54A C55A C56A -144.6(12) . . . . ?
C72A C54A C55A C56A -3.2(15) . . . . ?
C34A C55A C56A C57A -4.4(16) . . . . ?
C54A C55A C56A C57A 144.6(10) . . . . ?
C34A C55A C56A C74A -148.3(10) . . . . ?
C54A C55A C56A C74A 0.8(15) . . . . ?
C35A C36A C57A C56A 2.6(14) . . . . ?
C37A C36A C57A C56A -148.9(9) . . . . ?
C35A C36A C57A C58A 147.1(10) . . . . ?
C37A C36A C57A C58A -4.5(14) . . . . ?
C55A C56A C57A C36A 1.7(13) . . . . ?
C74A C56A C57A C36A 149.5(10) . . . . ?
C55A C56A C57A C58A -147.9(11) . . . . ?
C74A C56A C57A C58A -0.2(4) . . . . ?
C36A C57A C58A C59A -2.5(13) . . . . ?
C56A C57A C58A C59A 145.1(10) . . . . ?
C36A C57A C58A C75A -147.7(11) . . . . ?
C56A C57A C58A C75A -0.1(4) . . . . ?
C37A C38A C59A C58A -4.8(13) . . . . ?
C39A C38A C59A C58A -148.1(9) . . . . ?
C37A C38A C59A C60A 145.6(10) . . . . ?
C39A C38A C59A C60A 2.3(14) . . . . ?
C57A C58A C59A C38A 7.1(13) . . . . ?
C75A C58A C59A C38A 148.0(9) . . . . ?
C57A C58A C59A C60A -142.3(10) . . . . ?
C75A C58A C59A C60A -1.4(15) . . . . ?
C38A C59A C60A C61A -2.9(15) . . . . ?
C58A C59A C60A C61A 146.5(10) . . . . ?
C38A C59A C60A C77A -146.7(10) . . . . ?
C58A C59A C60A C77A 2.6(15) . . . . ?
C41A C40A C61A C60A -147.0(11) . . . . ?
C39A C40A C61A C60A 2.0(15) . . . . ?
C41A C40A C61A C62A -3.2(16) . . . . ?
C39A C40A C61A C62A 145.9(10) . . . . ?
C59A C60A C61A C40A 0.7(14) . . . . ?
C77A C60A C61A C40A 148.3(11) . . . . ?
C59A C60A C61A C62A -147.7(11) . . . . ?
C77A C60A C61A C62A -0.1(4) . . . . ?
C40A C61A C62A C63A -147.7(11) . . . . ?
C60A C61A C62A C63A -0.1(4) . . . . ?
C40A C61A C62A C43A 0.6(14) . . . . ?
C60A C61A C62A C43A 148.2(10) . . . . ?
C44A C43A C62A C63A 0.7(14) . . . . ?
C42A C43A C62A C63A 147.6(9) . . . . ?
C44A C43A C62A C61A -143.1(10) . . . . ?
C42A C43A C62A C61A 3.7(13) . . . . ?
C61A C62A C63A C64A 146.5(11) . . . . ?
C43A C62A C63A C64A -1.6(14) . . . . ?
C61A C62A C63A C77A 0.2(7) . . . . ?
C43A C62A C63A C77A -147.9(10) . . . . ?
C62A C63A C64A C22A -144.8(11) . . . . ?
C77A C63A C64A C22A -2.7(17) . . . . ?
C62A C63A C64A C65A 1.5(16) . . . . ?
C77A C63A C64A C65A 143.7(11) . . . . ?
C43A C44A C65A C64A -0.1(15) . . . . ?
C45A C44A C65A C64A -147.0(11) . . . . ?
C43A C44A C65A C66A 146.9(10) . . . . ?
C45A C44A C65A C66A 0.0(7) . . . . ?
C63A C64A C65A C44A -0.8(16) . . . . ?
C22A C64A C65A C44A 146.8(11) . . . . ?
C63A C64A C65A C66A -143.6(11) . . . . ?
C22A C64A C65A C66A 4.0(16) . . . . ?
C47A C46A C66A C67A -2.0(14) . . . . ?
C45A C46A C66A C67A 148.0(10) . . . . ?
C47A C46A C66A C65A -150.1(10) . . . . ?
C45A C46A C66A C65A -0.1(7) . . . . ?
C44A C65A C66A C46A 0.1(8) . . . . ?
C64A C65A C66A C46A 146.9(11) . . . . ?
C44A C65A C66A C67A -147.4(10) . . . . ?
C64A C65A C66A C67A -0.6(15) . . . . ?
C46A C66A C67A C21A -147.7(10) . . . . ?
C65A C66A C67A C21A -4.3(15) . . . . ?
C46A C66A C67A C68A 3.9(15) . . . . ?
C65A C66A C67A C68A 147.3(10) . . . . ?
C21A C67A C68A C48A 147.8(10) . . . . ?
C66A C67A C68A C48A -3.0(15) . . . . ?
C21A C67A C68A C69A 3.4(15) . . . . ?
C66A C67A C68A C69A -147.4(10) . . . . ?
C47A C48A C68A C67A 0.1(13) . . . . ?
C49A C48A C68A C67A -148.1(10) . . . . ?
C47A C48A C68A C69A 148.1(10) . . . . ?
C49A C48A C68A C69A 0.0(7) . . . . ?
C49A C50A C69A C70A 145.0(9) . . . . ?
C51A C50A C69A C70A 2.7(14) . . . . ?
C49A C50A C69A C68A -0.1(7) . . . . ?
C51A C50A C69A C68A -142.4(10) . . . . ?
C67A C68A C69A C70A 2.3(13) . . . . ?
C48A C68A C69A C70A -146.7(9) . . . . ?
C67A C68A C69A C50A 149.1(10) . . . . ?
C48A C68A C69A C50A 0.1(8) . . . . ?
C50A C69A C70A C71A 2.3(14) . . . . ?
C68A C69A C70A C71A 143.7(10) . . . . ?
C50A C69A C70A C80A -147.4(10) . . . . ?
C68A C69A C70A C80A -5.9(14) . . . . ?
C69A C70A C71A C52A -4.1(14) . . . . ?
C80A C70A C71A C52A 147.4(9) . . . . ?
C69A C70A C71A C72A -145.8(11) . . . . ?
C80A C70A C71A C72A 5.7(14) . . . . ?
C51A C52A C71A C70A 1.0(16) . . . . ?
C53A C52A C71A C70A -147.4(11) . . . . ?
C51A C52A C71A C72A 148.1(14) . . . . ?
C53A C52A C71A C72A -0.3(7) . . . . ?
C70A C71A C72A C73A -1.8(15) . . . . ?
C52A C71A C72A C73A -146.8(11) . . . . ?
C70A C71A C72A C54A 145.5(11) . . . . ?
C52A C71A C72A C54A 0.4(9) . . . . ?
C55A C54A C72A C73A 0.9(15) . . . . ?
C53A C54A C72A C73A 146.5(11) . . . . ?
C55A C54A C72A C71A -145.9(11) . . . . ?
C53A C54A C72A C71A -0.4(7) . . . . ?
C71A C72A C73A C79A -1.8(15) . . . . ?
C54A C72A C73A C79A -144.4(10) . . . . ?
C71A C72A C73A C74A 146.2(11) . . . . ?
C54A C72A C73A C74A 3.6(15) . . . . ?
C55A C56A C74A C75A 149.0(11) . . . . ?
C57A C56A C74A C75A 0.4(7) . . . . ?
C55A C56A C74A C73A 4.1(14) . . . . ?
C57A C56A C74A C73A -144.5(10) . . . . ?
C79A C73A C74A C56A 140.5(11) . . . . ?
C72A C73A C74A C56A -6.1(15) . . . . ?
C79A C73A C74A C75A -0.9(15) . . . . ?
C72A C73A C74A C75A -147.5(10) . . . . ?
C59A C58A C75A C76A -1.9(14) . . . . ?
C57A C58A C75A C76A 143.0(10) . . . . ?
C59A C58A C75A C74A -144.6(10) . . . . ?
C57A C58A C75A C74A 0.4(7) . . . . ?
C56A C74A C75A C76A -142.9(10) . . . . ?
C73A C74A C75A C76A 3.7(14) . . . . ?
C56A C74A C75A C58A -0.5(8) . . . . ?
C73A C74A C75A C58A 146.1(10) . . . . ?
C58A C75A C76A C77A 3.8(15) . . . . ?
C74A C75A C76A C77A 141.5(11) . . . . ?
C58A C75A C76A C78A -141.9(10) . . . . ?
C74A C75A C76A C78A -4.3(15) . . . . ?
C78A C76A C77A C63A 0.0(17) . . . . ?
C75A C76A C77A C63A -147.2(11) . . . . ?
C78A C76A C77A C60A 144.7(10) . . . . ?
C75A C76A C77A C60A -2.6(16) . . . . ?
C64A C63A C77A C76A 1.4(17) . . . . ?
C62A C63A C77A C76A 148.2(13) . . . . ?
C64A C63A C77A C60A -147.0(11) . . . . ?
C62A C63A C77A C60A -0.2(9) . . . . ?
C59A C60A C77A C76A -0.6(15) . . . . ?
C61A C60A C77A C76A -149.4(12) . . . . ?
C59A C60A C77A C63A 149.0(11) . . . . ?
C61A C60A C77A C63A 0.2(7) . . . . ?
C77A C76A C78A C79A -145.1(10) . . . . ?
C75A C76A C78A C79A 2.1(14) . . . . ?
C77A C76A C78A C22A -0.2(15) . . . . ?
C75A C76A C78A C22A 147.0(10) . . . . ?
C72A C73A C79A C78A 144.9(10) . . . . ?
C74A C73A C79A C78A -1.3(14) . . . . ?
C72A C73A C79A C80A 1.0(14) . . . . ?
C74A C73A C79A C80A -145.2(10) . . . . ?
C76A C78A C79A C73A 0.7(13) . . . . ?
C22A C78A C79A C73A -148.9(10) . . . . ?
C76A C78A C79A C80A 149.4(10) . . . . ?
C22A C78A C79A C80A -0.1(4) . . . . ?
C71A C70A C80A C21A -146.9(9) . . . . ?
C69A C70A C80A C21A 4.0(14) . . . . ?
C71A C70A C80A C79A -6.5(13) . . . . ?
C69A C70A C80A C79A 144.4(10) . . . . ?
C73A C79A C80A C70A 3.4(13) . . . . ?
C78A C79A C80A C70A -144.5(10) . . . . ?
C73A C79A C80A C21A 147.6(10) . . . . ?
C78A C79A C80A C21A -0.3(4) . . . . ?
C68A C67A C21A C80A -5.4(15) . . . . ?
C66A C67A C21A C80A 145.3(10) . . . . ?
C68A C67A C21A C22A -145.0(10) . . . . ?
C66A C67A C21A C22A 5.7(14) . . . . ?
C70A C80A C21A C67A 1.7(13) . . . . ?
C79A C80A C21A C67A -143.4(10) . . . . ?
C70A C80A C21A C22A 145.8(10) . . . . ?
C79A C80A C21A C22A 0.7(7) . . . . ?
C63A C64A C22A C78A 2.5(16) . . . . ?
C65A C64A C22A C78A -144.3(11) . . . . ?
C63A C64A C22A C21A 144.2(12) . . . . ?
C65A C64A C22A C21A -2.6(16) . . . . ?
C76A C78A C22A C64A -1.1(14) . . . . ?
C79A C78A C22A C64A 147.6(10) . . . . ?
C76A C78A C22A C21A -148.1(10) . . . . ?
C79A C78A C22A C21A 0.6(7) . . . . ?
C67A C21A C22A C64A -2.4(15) . . . . ?
C80A C21A C22A C64A -146.3(11) . . . . ?
C67A C21A C22A C78A 143.2(10) . . . . ?
C80A C21A C22A C78A -0.8(8) . . . . ?
C5E C1E C2E C15E 149.1(16) . . . . ?
C18E C1E C2E C15E 0.9(19) . . . . ?
C5E C1E C2E C3E 0.2(4) . . . . ?
C18E C1E C2E C3E -148.0(16) . . . . ?
C15E C2E C3E C12E 1(2) . . . . ?
C1E C2E C3E C12E 147.5(17) . . . . ?
C15E C2E C3E C4E -146.6(17) . . . . ?
C1E C2E C3E C4E 0.2(4) . . . . ?
C12E C3E C4E C5E -146.1(18) . . . . ?
C2E C3E C4E C5E -0.6(8) . . . . ?
C12E C3E C4E C9E 1(2) . . . . ?
C2E C3E C4E C9E 146.8(18) . . . . ?
C3E C4E C5E C1E 0.8(9) . . . . ?
C9E C4E C5E C1E -146.0(18) . . . . ?
C3E C4E C5E C6E 145.7(16) . . . . ?
C9E C4E C5E C6E -1(2) . . . . ?
C2E C1E C5E C4E -0.6(8) . . . . ?
C18E C1E C5E C4E 147.4(15) . . . . ?
C2E C1E C5E C6E -144.4(16) . . . . ?
C18E C1E C5E C6E 4(2) . . . . ?
C4E C5E C6E C20E -144.5(15) . . . . ?
C1E C5E C6E C20E -5(2) . . . . ?
C4E C5E C6E C7E 4(2) . . . . ?
C1E C5E C6E C7E 143.6(15) . . . . ?
C20E C6E C7E C25E 1(3) . . . . ?
C5E C6E C7E C25E -145.4(15) . . . . ?
C20E C6E C7E C8E 146.8(17) . . . . ?
C5E C6E C7E C8E 0(3) . . . . ?
C6E C7E C8E C9E -8(2) . . . . ?
C25E C7E C8E C9E 141.6(17) . . . . ?
C6E C7E C8E C27E -148.7(17) . . . . ?
C25E C7E C8E C27E 0.5(9) . . . . ?
C7E C8E C9E C10E -138(2) . . . . ?
C27E C8E C9E C10E -2(3) . . . . ?
C7E C8E C9E C4E 10(3) . . . . ?
C27E C8E C9E C4E 146.7(16) . . . . ?
C5E C4E C9E C8E -6(3) . . . . ?
C3E C4E C9E C8E -148.6(16) . . . . ?
C5E C4E C9E C10E 144.9(17) . . . . ?
C3E C4E C9E C10E 2(3) . . . . ?
C8E C9E C10E C11E 146(2) . . . . ?
C4E C9E C10E C11E -3(3) . . . . ?
C8E C9E C10E C29E 1(3) . . . . ?
C4E C9E C10E C29E -148.4(17) . . . . ?
C9E C10E C11E C12E 1(3) . . . . ?
C29E C10E C11E C12E 149(2) . . . . ?
C9E C10E C11E C31E -148(2) . . . . ?
C29E C10E C11E C31E -0.2(10) . . . . ?
C10E C11E C12E C3E 3(3) . . . . ?
C31E C11E C12E C3E 147.7(17) . . . . ?
C10E C11E C12E C13E -147.0(18) . . . . ?
C31E C11E C12E C13E -2(3) . . . . ?
C2E C3E C12E C11E -146.1(17) . . . . ?
C4E C3E C12E C11E -4(3) . . . . ?
C2E C3E C12E C13E 4(3) . . . . ?
C4E C3E C12E C13E 146.0(17) . . . . ?
C11E C12E C13E C33E 5(3) . . . . ?
C3E C12E C13E C33E -144.2(18) . . . . ?
C11E C12E C13E C14E 147.1(18) . . . . ?
C3E C12E C13E C14E -2(3) . . . . ?
C33E C13E C14E C35E -0.3(10) . . . . ?
C12E C13E C14E C35E -146(2) . . . . ?
C33E C13E C14E C15E 141.5(17) . . . . ?
C12E C13E C14E C15E -4(2) . . . . ?
C1E C2E C15E C16E 0(2) . . . . ?
C3E C2E C15E C16E 143.2(15) . . . . ?
C1E C2E C15E C14E -150.6(13) . . . . ?
C3E C2E C15E C14E -7(2) . . . . ?
C35E C14E C15E C16E -5(2) . . . . ?
C13E C14E C15E C16E -142.3(16) . . . . ?
C35E C14E C15E C2E 145.5(15) . . . . ?
C13E C14E C15E C2E 8(2) . . . . ?
C2E C15E C16E C17E 0(2) . . . . ?
C14E C15E C16E C17E 150.1(14) . . . . ?
C2E C15E C16E C37E -142.3(15) . . . . ?
C14E C15E C16E C37E 8(2) . . . . ?
C15E C16E C17E C18E 0(2) . . . . ?
C37E C16E C17E C18E 146.4(17) . . . . ?
C15E C16E C17E C39E -146.7(17) . . . . ?
C37E C16E C17E C39E 0.0(9) . . . . ?
C39E C17E C18E C19E -6(2) . . . . ?
C16E C17E C18E C19E -148.2(16) . . . . ?
C39E C17E C18E C1E 142.5(15) . . . . ?
C16E C17E C18E C1E 1(3) . . . . ?
C2E C1E C18E C17E -1(2) . . . . ?
C5E C1E C18E C17E -144.9(16) . . . . ?
C2E C1E C18E C19E 147.4(15) . . . . ?
C5E C1E C18E C19E 4(2) . . . . ?
C17E C18E C19E C41E 1(3) . . . . ?
C1E C18E C19E C41E -147.6(18) . . . . ?
C17E C18E C19E C20E 140.4(18) . . . . ?
C1E C18E C19E C20E -9(3) . . . . ?
C7E C6E C20E C23E 2(3) . . . . ?
C5E C6E C20E C23E 148.4(17) . . . . ?
C7E C6E C20E C19E -147.6(19) . . . . ?
C5E C6E C20E C19E -1(3) . . . . ?
C18E C19E C20E C6E 8(3) . . . . ?
C41E C19E C20E C6E 153.5(19) . . . . ?
C18E C19E C20E C23E -144.5(17) . . . . ?
C41E C19E C20E C23E 1.1(19) . . . . ?
C6E C20E C23E C24E -4(3) . . . . ?
C19E C20E C23E C24E 149.7(16) . . . . ?
C6E C20E C23E C42E -154.8(19) . . . . ?
C19E C20E C23E C42E -1(2) . . . . ?
C20E C23E C24E C45E -146.4(18) . . . . ?
C42E C23E C24E C45E -2(3) . . . . ?
C20E C23E C24E C25E 4(2) . . . . ?
C42E C23E C24E C25E 148.7(19) . . . . ?
C45E C24E C25E C26E 2(2) . . . . ?
C23E C24E C25E C26E -149.0(14) . . . . ?
C45E C24E C25E C7E 149.2(16) . . . . ?
C23E C24E C25E C7E -1(2) . . . . ?
C6E C7E C25E C24E -1(2) . . . . ?
C8E C7E C25E C24E -152.3(17) . . . . ?
C6E C7E C25E C26E 150.8(16) . . . . ?
C8E C7E C25E C26E -0.4(8) . . . . ?
C24E C25E C26E C47E 5(2) . . . . ?
C7E C25E C26E C47E -146.5(15) . . . . ?
C24E C25E C26E C27E 151.6(19) . . . . ?
C7E C25E C26E C27E 0.2(4) . . . . ?
C47E C26E C27E C28E 2(2) . . . . ?
C25E C26E C27E C28E -140.8(16) . . . . ?
C47E C26E C27E C8E 143.1(16) . . . . ?
C25E C26E C27E C8E 0.1(4) . . . . ?
C9E C8E C27E C28E -3(2) . . . . ?
C7E C8E C27E C28E 138.3(17) . . . . ?
C9E C8E C27E C26E -141.4(19) . . . . ?
C7E C8E C27E C26E -0.4(8) . . . . ?
C26E C27E C28E C49E -5(2) . . . . ?
C8E C27E C28E C49E -140.3(15) . . . . ?
C26E C27E C28E C29E 141.9(14) . . . . ?
C8E C27E C28E C29E 7(2) . . . . ?
C9E C10E C29E C30E 150(2) . . . . ?
C11E C10E C29E C30E 0.2(8) . . . . ?
C9E C10E C29E C28E 3(2) . . . . ?
C11E C10E C29E C28E -146.6(16) . . . . ?
C49E C28E C29E C10E 141.4(14) . . . . ?
C27E C28E C29E C10E -7(2) . . . . ?
C49E C28E C29E C30E -1(2) . . . . ?
C27E C28E C29E C30E -149.3(15) . . . . ?
C10E C29E C30E C51E -145.1(18) . . . . ?
C28E C29E C30E C51E 1(2) . . . . ?
C10E C29E C30E C31E -0.1(4) . . . . ?
C28E C29E C30E C31E 146.2(16) . . . . ?
C51E C30E C31E C32E -3(3) . . . . ?
C29E C30E C31E C32E -146(3) . . . . ?
C51E C30E C31E C11E 143.0(19) . . . . ?
C29E C30E C31E C11E 0.0(4) . . . . ?
C12E C11E C31E C32E -2(3) . . . . ?
C10E C11E C31E C32E 147(2) . . . . ?
C12E C11E C31E C30E -148.9(19) . . . . ?
C10E C11E C31E C30E 0.2(8) . . . . ?
C30E C31E C32E C33E 146(2) . . . . ?
C11E C31E C32E C33E 4(3) . . . . ?
C30E C31E C32E C53E -3(3) . . . . ?
C11E C31E C32E C53E -145.3(19) . . . . ?
C14E C13E C33E C34E 0.2(8) . . . . ?
C12E C13E C33E C34E 147(2) . . . . ?
C14E C13E C33E C32E -150(2) . . . . ?
C12E C13E C33E C32E -3(3) . . . . ?
C31E C32E C33E C13E -1(4) . . . . ?
C53E C32E C33E C13E 148.6(19) . . . . ?
C31E C32E C33E C34E -147(2) . . . . ?
C53E C32E C33E C34E 3(3) . . . . ?
C13E C33E C34E C35E -0.1(4) . . . . ?
C32E C33E C34E C35E 149(2) . . . . ?
C13E C33E C34E C55E -146(2) . . . . ?
C32E C33E C34E C55E 3(2) . . . . ?
C13E C14E C35E C36E 141.5(19) . . . . ?
C15E C14E C35E C36E 0(2) . . . . ?
C13E C14E C35E C34E 0.2(8) . . . . ?
C15E C14E C35E C34E -140.9(17) . . . . ?
C33E C34E C35E C14E -0.1(4) . . . . ?
C55E C34E C35E C14E 144(2) . . . . ?
C33E C34E C35E C36E -141(2) . . . . ?
C55E C34E C35E C36E 3(2) . . . . ?
C14E C35E C36E C37E 2(3) . . . . ?
C34E C35E C36E C37E 139.2(17) . . . . ?
C14E C35E C36E C57E -143.9(15) . . . . ?
C34E C35E C36E C57E -7(2) . . . . ?
C35E C36E C37E C16E 0(3) . . . . ?
C57E C36E C37E C16E 146.7(14) . . . . ?
C35E C36E C37E C38E -148.0(16) . . . . ?
C57E C36E C37E C38E -1(2) . . . . ?
C15E C16E C37E C36E -5(2) . . . . ?
C17E C16E C37E C36E -152.3(18) . . . . ?
C15E C16E C37E C38E 147.3(17) . . . . ?
C17E C16E C37E C38E 0.0(8) . . . . ?
C36E C37E C38E C59E 3(2) . . . . ?
C16E C37E C38E C59E -148.4(17) . . . . ?
C36E C37E C38E C39E 151.4(18) . . . . ?
C16E C37E C38E C39E 0.0(4) . . . . ?
C18E C17E C39E C40E 7(2) . . . . ?
C16E C17E C39E C40E 152.6(17) . . . . ?
C18E C17E C39E C38E -145.5(17) . . . . ?
C16E C17E C39E C38E 0.1(8) . . . . ?
C59E C38E C39E C40E -2.0(19) . . . . ?
C37E C38E C39E C40E -151.5(17) . . . . ?
C59E C38E C39E C17E 149.4(16) . . . . ?
C37E C38E C39E C17E -0.1(4) . . . . ?
C17E C39E C40E C41E -2(2) . . . . ?
C38E C39E C40E C41E 145.9(16) . . . . ?
C17E C39E C40E C61E -143.3(14) . . . . ?
C38E C39E C40E C61E 5(2) . . . . ?
C39E C40E C41E C42E -134(2) . . . . ?
C61E C40E C41E C42E 7(3) . . . . ?
C39E C40E C41E C19E -3(3) . . . . ?
C61E C40E C41E C19E 138.3(17) . . . . ?
C18E C19E C41E C40E 3(3) . . . . ?
C20E C19E C41E C40E -139.4(18) . . . . ?
C18E C19E C41E C42E 141(2) . . . . ?
C20E C19E C41E C42E -1(2) . . . . ?
C40E C41E C42E C43E -2(4) . . . . ?
C19E C41E C42E C43E -138(2) . . . . ?
C40E C41E C42E C23E 136(2) . . . . ?
C19E C41E C42E C23E 1(2) . . . . ?
C20E C23E C42E C43E 144(2) . . . . ?
C24E C23E C42E C43E -5(3) . . . . ?
C20E C23E C42E C41E 0(2) . . . . ?
C24E C23E C42E C41E -148.9(18) . . . . ?
C41E C42E C43E C44E 147(2) . . . . ?
C23E C42E C43E C44E 8(3) . . . . ?
C41E C42E C43E C62E -4(4) . . . . ?
C23E C42E C43E C62E -143(2) . . . . ?
C42E C43E C44E C45E -5(3) . . . . ?
C62E C43E C44E C45E 147(2) . . . . ?
C42E C43E C44E C65E -148(2) . . . . ?
C62E C43E C44E C65E 3(3) . . . . ?
C25E C24E C45E C44E -144.4(16) . . . . ?
C23E C24E C45E C44E 6(2) . . . . ?
C25E C24E C45E C46E -5(2) . . . . ?
C23E C24E C45E C46E 145.4(16) . . . . ?
C65E C44E C45E C24E 144.5(18) . . . . ?
C43E C44E C45E C24E -3(2) . . . . ?
C65E C44E C45E C46E -0.1(4) . . . . ?
C43E C44E C45E C46E -148(2) . . . . ?
C24E C45E C46E C47E 1(2) . . . . ?
C44E C45E C46E C47E 145(2) . . . . ?
C24E C45E C46E C66E -144(2) . . . . ?
C44E C45E C46E C66E -0.2(4) . . . . ?
C25E C26E C47E C48E 142.9(15) . . . . ?
C27E C26E C47E C48E 2(2) . . . . ?
C25E C26E C47E C46E -8(2) . . . . ?
C27E C26E C47E C46E -148.6(16) . . . . ?
C66E C46E C47E C48E -4(3) . . . . ?
C45E C46E C47E C48E -144.6(17) . . . . ?
C66E C46E C47E C26E 146.0(16) . . . . ?
C45E C46E C47E C26E 5(2) . . . . ?
C26E C47E C48E C68E -149.3(14) . . . . ?
C46E C47E C48E C68E 2(2) . . . . ?
C26E C47E C48E C49E -4(2) . . . . ?
C46E C47E C48E C49E 147.6(16) . . . . ?
C27E C28E C49E C48E 4(2) . . . . ?
C29E C28E C49E C48E -143.9(13) . . . . ?
C27E C28E C49E C50E 149.8(15) . . . . ?
C29E C28E C49E C50E 2(2) . . . . ?
C47E C48E C49E C28E 1(2) . . . . ?
C68E C48E C49E C28E 150.4(16) . . . . ?
C47E C48E C49E C50E -149.5(19) . . . . ?
C68E C48E C49E C50E -0.2(4) . . . . ?
C28E C49E C50E C51E -4(2) . . . . ?
C48E C49E C50E C51E 145.6(16) . . . . ?
C28E C49E C50E C69E -149.9(16) . . . . ?
C48E C49E C50E C69E -0.3(4) . . . . ?
C69E C50E C51E C30E 145.2(16) . . . . ?
C49E C50E C51E C30E 4(2) . . . . ?
C69E C50E C51E C52E -5(2) . . . . ?
C49E C50E C51E C52E -146.2(14) . . . . ?
C31E C30E C51E C50E -142.7(16) . . . . ?
C29E C30E C51E C50E -3(3) . . . . ?
C31E C30E C51E C52E 8(2) . . . . ?
C29E C30E C51E C52E 147.4(14) . . . . ?
C50E C51E C52E C53E 145.5(13) . . . . ?
C30E C51E C52E C53E -7(2) . . . . ?
C50E C51E C52E C71E 6(2) . . . . ?
C30E C51E C52E C71E -146.5(15) . . . . ?
C31E C32E C53E C52E 4(3) . . . . ?
C33E C32E C53E C52E -146.3(19) . . . . ?
C31E C32E C53E C54E 146(2) . . . . ?
C33E C32E C53E C54E -5(3) . . . . ?
C71E C52E C53E C32E 145.6(19) . . . . ?
C51E C52E C53E C32E 1(2) . . . . ?
C71E C52E C53E C54E 0.1(4) . . . . ?
C51E C52E C53E C54E -144.7(15) . . . . ?
C32E C53E C54E C55E 0(2) . . . . ?
C52E C53E C54E C55E 145.8(16) . . . . ?
C32E C53E C54E C72E -145.6(19) . . . . ?
C52E C53E C54E C72E 0.2(4) . . . . ?
C72E C54E C55E C56E -2(2) . . . . ?
C53E C54E C55E C56E -144.1(15) . . . . ?
C72E C54E C55E C34E 148.0(16) . . . . ?
C53E C54E C55E C34E 6(2) . . . . ?
C33E C34E C55E C56E 143.9(16) . . . . ?
C35E C34E C55E C56E 4(2) . . . . ?
C33E C34E C55E C54E -7(2) . . . . ?
C35E C34E C55E C54E -147.8(16) . . . . ?
C54E C55E C56E C57E 145.8(15) . . . . ?
C34E C55E C56E C57E -5(2) . . . . ?
C54E C55E C56E C74E 3(2) . . . . ?
C34E C55E C56E C74E -147.7(16) . . . . ?
C55E C56E C57E C58E -146.7(17) . . . . ?
C74E C56E C57E C58E 0.0(4) . . . . ?
C55E C56E C57E C36E 0(2) . . . . ?
C74E C56E C57E C36E 146.8(15) . . . . ?
C37E C36E C57E C56E -142.5(14) . . . . ?
C35E C36E C57E C56E 6(2) . . . . ?
C37E C36E C57E C58E 0(2) . . . . ?
C35E C36E C57E C58E 149.0(15) . . . . ?
C56E C57E C58E C59E 146.1(16) . . . . ?
C36E C57E C58E C59E -1.4(19) . . . . ?
C56E C57E C58E C75E 0.0(4) . . . . ?
C36E C57E C58E C75E -147.5(15) . . . . ?
C37E C38E C59E C58E -4(2) . . . . ?
C39E C38E C59E C58E -148.3(14) . . . . ?
C37E C38E C59E C60E 145.9(14) . . . . ?
C39E C38E C59E C60E 1(2) . . . . ?
C75E C58E C59E C38E 144.3(15) . . . . ?
C57E C58E C59E C38E 3(2) . . . . ?
C75E C58E C59E C60E -6(2) . . . . ?
C57E C58E C59E C60E -147.5(14) . . . . ?
C38E C59E C60E C61E -3(2) . . . . ?
C58E C59E C60E C61E 146.1(14) . . . . ?
C38E C59E C60E C77E -143.3(15) . . . . ?
C58E C59E C60E C77E 6(2) . . . . ?
C77E C60E C61E C62E 0.1(4) . . . . ?
C59E C60E C61E C62E -143.8(16) . . . . ?
C77E C60E C61E C40E 150.3(17) . . . . ?
C59E C60E C61E C40E 6(2) . . . . ?
C41E C40E C61E C60E -149.8(15) . . . . ?
C39E C40E C61E C60E -7(2) . . . . ?
C41E C40E C61E C62E -5(2) . . . . ?
C39E C40E C61E C62E 138.8(14) . . . . ?
C60E C61E C62E C63E 0.1(4) . . . . ?
C40E C61E C62E C63E -148.9(18) . . . . ?
C60E C61E C62E C43E 147(2) . . . . ?
C40E C61E C62E C43E -2(2) . . . . ?
C42E C43E C62E C63E 148(2) . . . . ?
C44E C43E C62E C63E -6(3) . . . . ?
C42E C43E C62E C61E 6(3) . . . . ?
C44E C43E C62E C61E -147.0(18) . . . . ?
C61E C62E C63E C64E 148.4(18) . . . . ?
C43E C62E C63E C64E 4(3) . . . . ?
C61E C62E C63E C77E -0.3(8) . . . . ?
C43E C62E C63E C77E -145(2) . . . . ?
C62E C63E C64E C65E 1(2) . . . . ?
C77E C63E C64E C65E 144.6(16) . . . . ?
C62E C63E C64E C22E -147.8(15) . . . . ?
C77E C63E C64E C22E -4(2) . . . . ?
C22E C64E C65E C66E 0(3) . . . . ?
C63E C64E C65E C66E -147.7(16) . . . . ?
C22E C64E C65E C44E 144.7(16) . . . . ?
C63E C64E C65E C44E -3(2) . . . . ?
C45E C44E C65E C64E -147.6(19) . . . . ?
C43E C44E C65E C64E 1(3) . . . . ?
C45E C44E C65E C66E 0.4(8) . . . . ?
C43E C44E C65E C66E 149(2) . . . . ?
C47E C46E C66E C65E -144(2) . . . . ?
C45E C46E C66E C65E 0.4(8) . . . . ?
C47E C46E C66E C67E 2(2) . . . . ?
C45E C46E C66E C67E 146.6(17) . . . . ?
C64E C65E C66E C46E 150.2(18) . . . . ?
C44E C65E C66E C46E -0.5(10) . . . . ?
C64E C65E C66E C67E 4(2) . . . . ?
C44E C65E C66E C67E -146.4(17) . . . . ?
C46E C66E C67E C68E 2(2) . . . . ?
C65E C66E C67E C68E 143.5(15) . . . . ?
C46E C66E C67E C21E -149.8(16) . . . . ?
C65E C66E C67E C21E -8(2) . . . . ?
C21E C67E C68E C48E 149.2(14) . . . . ?
C66E C67E C68E C48E -3(2) . . . . ?
C21E C67E C68E C69E 5(2) . . . . ?
C66E C67E C68E C69E -147.5(14) . . . . ?
C47E C48E C68E C67E 1(2) . . . . ?
C49E C48E C68E C67E -148.3(16) . . . . ?
C47E C48E C68E C69E 150.3(18) . . . . ?
C49E C48E C68E C69E 0.6(8) . . . . ?
C51E C50E C69E C70E 2(2) . . . . ?
C49E C50E C69E C70E 146.4(17) . . . . ?
C51E C50E C69E C68E -144.0(16) . . . . ?
C49E C50E C69E C68E 0.7(8) . . . . ?
C67E C68E C69E C70E 0(2) . . . . ?
C48E C68E C69E C70E -147.9(17) . . . . ?
C67E C68E C69E C50E 147.4(16) . . . . ?
C48E C68E C69E C50E -0.8(9) . . . . ?
C50E C69E C70E C71E 2(2) . . . . ?
C68E C69E C70E C71E 144.2(15) . . . . ?
C50E C69E C70E C80E -146.9(15) . . . . ?
C68E C69E C70E C80E -5(3) . . . . ?
C69E C70E C71E C72E -143.0(15) . . . . ?
C80E C70E C71E C72E 7(2) . . . . ?
C69E C70E C71E C52E -2(2) . . . . ?
C80E C70E C71E C52E 148.2(14) . . . . ?
C53E C52E C71E C70E -146.3(15) . . . . ?
C51E C52E C71E C70E -2(2) . . . . ?
C53E C52E C71E C72E -0.3(8) . . . . ?
C51E C52E C71E C72E 143.7(16) . . . . ?
C55E C54E C72E C73E -1(2) . . . . ?
C53E C54E C72E C73E 146.1(16) . . . . ?
C55E C54E C72E C71E -147.5(15) . . . . ?
C53E C54E C72E C71E -0.4(8) . . . . ?
C70E C71E C72E C73E -1(2) . . . . ?
C52E C71E C72E C73E -146.9(16) . . . . ?
C70E C71E C72E C54E 146.1(16) . . . . ?
C52E C71E C72E C54E 0.5(9) . . . . ?
C54E C72E C73E C79E -146.9(15) . . . . ?
C71E C72E C73E C79E -4(2) . . . . ?
C54E C72E C73E C74E 3(2) . . . . ?
C71E C72E C73E C74E 145.8(13) . . . . ?
C55E C56E C74E C75E 147.4(17) . . . . ?
C57E C56E C74E C75E 0.0(8) . . . . ?
C55E C56E C74E C73E -1(2) . . . . ?
C57E C56E C74E C73E -148.1(14) . . . . ?
C72E C73E C74E C56E -2(2) . . . . ?
C79E C73E C74E C56E 149.3(14) . . . . ?
C72E C73E C74E C75E -145.4(14) . . . . ?
C79E C73E C74E C75E 6(2) . . . . ?
C59E C58E C75E C76E 2(2) . . . . ?
C57E C58E C75E C76E 148(2) . . . . ?
C59E C58E C75E C74E -145.9(16) . . . . ?
C57E C58E C75E C74E 0.0(8) . . . . ?
C56E C74E C75E C76E -149(2) . . . . ?
C73E C74E C75E C76E -2(2) . . . . ?
C56E C74E C75E C58E 0.0(9) . . . . ?
C73E C74E C75E C58E 147.2(15) . . . . ?
C58E C75E C76E C78E -145.9(18) . . . . ?
C74E C75E C76E C78E -1(3) . . . . ?
C58E C75E C76E C77E 2(3) . . . . ?
C74E C75E C76E C77E 146.4(16) . . . . ?
C75E C76E C77E C60E -2(3) . . . . ?
C78E C76E C77E C60E 146.2(18) . . . . ?
C75E C76E C77E C63E -144.8(18) . . . . ?
C78E C76E C77E C63E 3(3) . . . . ?
C61E C60E C77E C76E -147(2) . . . . ?
C59E C60E C77E C76E -3(2) . . . . ?
C61E C60E C77E C63E -0.3(8) . . . . ?
C59E C60E C77E C63E 144.1(16) . . . . ?
C64E C63E C77E C76E 0(2) . . . . ?
C62E C63E C77E C76E 148(2) . . . . ?
C64E C63E C77E C60E -147.7(19) . . . . ?
C62E C63E C77E C60E 0.3(10) . . . . ?
C75E C76E C78E C79E 0(3) . . . . ?
C77E C76E C78E C79E -147.0(17) . . . . ?
C75E C76E C78E C22E 144.1(19) . . . . ?
C77E C76E C78E C22E -3(3) . . . . ?
C76E C78E C79E C80E 148(2) . . . . ?
C22E C78E C79E C80E -0.1(4) . . . . ?
C76E C78E C79E C73E 5(2) . . . . ?
C22E C78E C79E C73E -143.5(17) . . . . ?
C72E C73E C79E C78E 143.0(15) . . . . ?
C74E C73E C79E C78E -8(2) . . . . ?
C72E C73E C79E C80E 4(2) . . . . ?
C74E C73E C79E C80E -146.8(13) . . . . ?
C78E C79E C80E C21E -0.2(4) . . . . ?
C73E C79E C80E C21E 143.9(17) . . . . ?
C78E C79E C80E C70E -141.9(15) . . . . ?
C73E C79E C80E C70E 2.2(19) . . . . ?
C69E C70E C80E C21E 4(2) . . . . ?
C71E C70E C80E C21E -145.2(15) . . . . ?
C69E C70E C80E C79E 141.6(16) . . . . ?
C71E C70E C80E C79E -7(2) . . . . ?
C68E C67E C21E C22E -144.2(14) . . . . ?
C66E C67E C21E C22E 7(2) . . . . ?
C68E C67E C21E C80E -6(2) . . . . ?
C66E C67E C21E C80E 145.7(15) . . . . ?
C79E C80E C21E C67E -141.0(16) . . . . ?
C70E C80E C21E C67E 2(2) . . . . ?
C79E C80E C21E C22E 0.4(8) . . . . ?
C70E C80E C21E C22E 143.2(16) . . . . ?
C65E C64E C22E C21E 0(2) . . . . ?
C63E C64E C22E C21E 146.7(16) . . . . ?
C65E C64E C22E C78E -142.8(16) . . . . ?
C63E C64E C22E C78E 4(2) . . . . ?
C67E C21E C22E C64E -4(2) . . . . ?
C80E C21E C22E C64E -147.3(16) . . . . ?
C67E C21E C22E C78E 143.3(16) . . . . ?
C80E C21E C22E C78E -0.5(9) . . . . ?
C76E C78E C22E C64E -1(2) . . . . ?
C79E C78E C22E C64E 147.8(15) . . . . ?
C76E C78E C22E C21E -148.0(19) . . . . ?
C79E C78E C22E C21E 0.4(8) . . . . ?
C1P C2P C3P C34P -93.6(7) . . . . ?
C1P C2P C3P C4P 80.8(7) . . . . ?
C33P N3 C4P C5P -179.9(5) . . . . ?
Ni1 N3 C4P C5P -2.5(7) . . . . ?
C33P N3 C4P C3P -0.3(5) . . . . ?
Ni1 N3 C4P C3P 177.2(3) . . . . ?
C6P C5P C4P N3 2.6(8) . . . . ?
C6P C5P C4P C3P -177.0(5) . . . . ?
C34P C3P C4P N3 0.1(6) . . . . ?
C2P C3P C4P N3 -175.3(5) . . . . ?
C34P C3P C4P C5P 179.8(5) . . . . ?
C2P C3P C4P C5P 4.4(8) . . . . ?
C4P C5P C6P N4 -1.1(8) . . . . ?
C4P C5P C6P C7P 177.9(5) . . . . ?
C13P N4 C6P C5P 178.4(5) . . . . ?
Ni1 N4 C6P C5P -0.4(8) . . . . ?
C13P N4 C6P C7P -0.7(6) . . . . ?
Ni1 N4 C6P C7P -179.6(4) . . . . ?
C5P C6P C7P C12P -178.7(5) . . . . ?
N4 C6P C7P C12P 0.4(6) . . . . ?
C5P C6P C7P C8P -0.5(9) . . . . ?
N4 C6P C7P C8P 178.6(5) . . . . ?
C12P C7P C8P C9P 100.4(7) . . . . ?
C6P C7P C8P C9P -77.3(7) . . . . ?
C6P C7P C12P C13P 0.1(6) . . . . ?
C8P C7P C12P C13P -178.0(6) . . . . ?
C6P C7P C12P C11P 177.8(6) . . . . ?
C8P C7P C12P C11P -0.2(10) . . . . ?
C10P C11P C12P C7P -102.1(7) . . . . ?
C10P C11P C12P C13P 75.3(7) . . . . ?
C6P N4 C13P C14P -178.2(5) . . . . ?
Ni1 N4 C13P C14P 0.6(8) . . . . ?
C6P N4 C13P C12P 0.8(6) . . . . ?
Ni1 N4 C13P C12P 179.6(4) . . . . ?
C7P C12P C13P C14P 178.5(5) . . . . ?
C11P C12P C13P C14P 0.5(9) . . . . ?
C7P C12P C13P N4 -0.5(6) . . . . ?
C11P C12P C13P N4 -178.4(5) . . . . ?
N4 C13P C14P C15P 1.5(9) . . . . ?
C12P C13P C14P C15P -177.3(5) . . . . ?
C22P N1 C15P C14P -179.9(5) . . . . ?
Ni1 N1 C15P C14P 2.8(7) . . . . ?
C22P N1 C15P C16P 2.3(5) . . . . ?
Ni1 N1 C15P C16P -175.0(3) . . . . ?
C13P C14P C15P N1 -3.3(8) . . . . ?
C13P C14P C15P C16P 174.4(5) . . . . ?
N1 C15P C16P C19P -1.6(6) . . . . ?
C14P C15P C16P C19P -179.5(5) . . . . ?
N1 C15P C16P C17P 173.7(5) . . . . ?
C14P C15P C16P C17P -4.2(8) . . . . ?
C19P C16P C17P C18P 100.6(7) . . . . ?
C15P C16P C17P C18P -73.6(7) . . . . ?
C15P C16P C19P C22P 0.1(6) . . . . ?
C17P C16P C19P C22P -174.9(5) . . . . ?
C15P C16P C19P C20P 176.3(5) . . . . ?
C17P C16P C19P C20P 1.3(10) . . . . ?
C16P C19P C20P C21P -103.5(7) . . . . ?
C22P C19P C20P C21P 72.0(7) . . . . ?
C15P N1 C22P C23P -178.7(5) . . . . ?
Ni1 N1 C22P C23P -1.4(7) . . . . ?
C15P N1 C22P C19P -2.2(5) . . . . ?
Ni1 N1 C22P C19P 175.2(3) . . . . ?
C16P C19P C22P N1 1.3(6) . . . . ?
C20P C19P C22P N1 -175.1(5) . . . . ?
C16P C19P C22P C23P 178.0(5) . . . . ?
C20P C19P C22P C23P 1.6(8) . . . . ?
N1 C22P C23P C24P 2.9(9) . . . . ?
C19P C22P C23P C24P -173.3(5) . . . . ?
C22P C23P C24P N2 -2.5(8) . . . . ?
C22P C23P C24P C25P 175.3(5) . . . . ?
C31P N2 C24P C23P 178.9(5) . . . . ?
Ni1 N2 C24P C23P 0.7(8) . . . . ?
C31P N2 C24P C25P 0.9(6) . . . . ?
Ni1 N2 C24P C25P -177.4(4) . . . . ?
C23P C24P C25P C30P -178.4(5) . . . . ?
N2 C24P C25P C30P -0.4(6) . . . . ?
C23P C24P C25P C26P -2.4(8) . . . . ?
N2 C24P C25P C26P 175.6(5) . . . . ?
C30P C25P C26P C27P 100.0(7) . . . . ?
C24P C25P C26P C27P -75.1(7) . . . . ?
C24P C25P C30P C31P -0.3(6) . . . . ?
C26P C25P C30P C31P -176.0(5) . . . . ?
C24P C25P C30P C29P 177.0(6) . . . . ?
C26P C25P C30P C29P 1.2(10) . . . . ?
C28P C29P C30P C25P -102.1(7) . . . . ?
C28P C29P C30P C31P 74.7(8) . . . . ?
C24P N2 C31P C32P -179.8(5) . . . . ?
Ni1 N2 C31P C32P -1.5(8) . . . . ?
C24P N2 C31P C30P -1.0(6) . . . . ?
Ni1 N2 C31P C30P 177.2(4) . . . . ?
C25P C30P C31P C32P 179.6(5) . . . . ?
C29P C30P C31P C32P 2.2(8) . . . . ?
C25P C30P C31P N2 0.8(6) . . . . ?
C29P C30P C31P N2 -176.6(5) . . . . ?
N2 C31P C32P C33P 2.9(8) . . . . ?
C30P C31P C32P C33P -175.7(5) . . . . ?
C31P C32P C33P N3 -2.4(8) . . . . ?
C31P C32P C33P C34P 175.0(5) . . . . ?
C4P N3 C33P C32P 178.0(5) . . . . ?
Ni1 N3 C33P C32P 0.6(7) . . . . ?
C4P N3 C33P C34P 0.3(5) . . . . ?
Ni1 N3 C33P C34P -177.1(3) . . . . ?
C4P C3P C34P C33P 0.1(6) . . . . ?
C2P C3P C34P C33P 175.3(5) . . . . ?
C4P C3P C34P C35P -175.9(5) . . . . ?
C2P C3P C34P C35P -0.7(9) . . . . ?
C32P C33P C34P C3P -178.0(5) . . . . ?
N3 C33P C34P C3P -0.3(6) . . . . ?
C32P C33P C34P C35P -1.8(8) . . . . ?
N3 C33P C34P C35P 176.0(5) . . . . ?
C3P C34P C35P C36P 95.9(7) . . . . ?
C33P C34P C35P C36P -79.4(7) . . . . ?
